data_7133316
loop_
_publ_author_name
'Ishida, Shintaro'
'Yoshida, Yusuke'
'Iwamoto, Takeaki'

_publ_section_title
;
 Metal-catalyzed valence isomerization of a methylene(thioxo)phosphorane
 to a thiaphosphirane.
;
_journal_issue 63
_journal_name_full 'Chemical communications (Cambridge, England)'
_journal_page_first 8288
_journal_page_last 8291
_journal_paper_doi 10.1039/d4cc02147a
_journal_volume 60
_journal_year 2024
_chemical_formula_sum 'C34 H37 Au F5 P S Si3'
_chemical_formula_weight 884.90
_space_group_crystal_system triclinic
_space_group_IT_number 2
_space_group_name_Hall '-P 1'
_space_group_name_H-M_alt 'P -1'
_atom_sites_solution_hydrogens geom
_audit_creation_method SHELXL-2019/3
_audit_update_record
;
2024-04-02 deposited with the CCDC.	2024-07-11 downloaded from the CCDC.
;
_cell_angle_alpha 88.5250(10)
_cell_angle_beta 87.7280(10)
_cell_angle_gamma 75.6800(10)
_cell_formula_units_Z 8
_cell_length_a 13.87560(10)
_cell_length_b 20.18150(10)
_cell_length_c 25.9410(2)
_cell_measurement_reflns_used 89930
_cell_measurement_temperature 100(2)
_cell_measurement_theta_max 31.2610
_cell_measurement_theta_min 2.3600
_cell_volume 7032.08(9)
_computing_cell_refinement 'CrysAlisPro 1.171.42.98a (Rigaku OD, 2023)'
_computing_data_collection 'CrysAlisPro 1.171.42.98a (Rigaku OD, 2023)'
_computing_data_reduction 'CrysAlisPro 1.171.42.98a (Rigaku OD, 2023)'
_computing_structure_refinement 'SHELXL-2019/2 (Sheldrick, 2019)'
_computing_structure_solution 'SHELXT 2018/2 (Sheldrick, 2018)'
_diffrn_ambient_temperature 100(2)
_diffrn_detector 'Hybrid Pixel Array Detector'
_diffrn_detector_area_resol_mean 10.0000
_diffrn_detector_type HyPix
_diffrn_measured_fraction_theta_full 0.999
_diffrn_measured_fraction_theta_max 0.859
_diffrn_measurement_device 'four-circle diffractometer'
_diffrn_measurement_device_type 'XtaLAB Synergy R, DW system, HyPix'
_diffrn_radiation_monochromator mirror
_diffrn_radiation_probe x-ray
_diffrn_radiation_type 'Mo K\a'
_diffrn_radiation_wavelength 0.71073
_diffrn_reflns_av_R_equivalents 0.0455
_diffrn_reflns_av_unetI/netI 0.0409
_diffrn_reflns_Laue_measured_fraction_full 0.999
_diffrn_reflns_Laue_measured_fraction_max 0.859
_diffrn_reflns_limit_h_max 19
_diffrn_reflns_limit_h_min -19
_diffrn_reflns_limit_k_max 27
_diffrn_reflns_limit_k_min -28
_diffrn_reflns_limit_l_max 37
_diffrn_reflns_limit_l_min -36
_diffrn_reflns_number 205676
_diffrn_reflns_point_group_measured_fraction_full 0.999
_diffrn_reflns_point_group_measured_fraction_max 0.859
_diffrn_reflns_theta_full 25.242
_diffrn_reflns_theta_max 31.156
_diffrn_reflns_theta_min 2.300
_diffrn_source 'Rotating-anode X-ray tube'
_diffrn_source_type 'Rigaku (Mo) X-ray Source'
_exptl_absorpt_coefficient_mu 4.442
_exptl_absorpt_correction_T_max 1.00000
_exptl_absorpt_correction_T_min 0.50521
_exptl_absorpt_correction_type multi-scan
_exptl_absorpt_process_details
;
CrysAlisPro 1.171.42.98a (Rigaku Oxford Diffraction, 2023)
Empirical absorption correction using spherical harmonics,
implemented in SCALE3 ABSPACK scaling algorithm.
;
_exptl_crystal_colour colorless
_exptl_crystal_density_diffrn 1.672
_exptl_crystal_description needle
_exptl_crystal_F_000 3504
_exptl_crystal_size_max 0.100
_exptl_crystal_size_mid 0.030
_exptl_crystal_size_min 0.020
_refine_diff_density_max 1.346
_refine_diff_density_min -1.324
_refine_diff_density_rms 0.121
_refine_ls_extinction_method none
_refine_ls_goodness_of_fit_ref 1.019
_refine_ls_hydrogen_treatment constr
_refine_ls_matrix_type full
_refine_ls_number_parameters 1645
_refine_ls_number_reflns 39077
_refine_ls_number_restraints 0
_refine_ls_restrained_S_all 1.019
_refine_ls_R_factor_all 0.0431
_refine_ls_R_factor_gt 0.0293
_refine_ls_shift/su_max 0.006
_refine_ls_shift/su_mean 0.000
_refine_ls_structure_factor_coef Fsqd
_refine_ls_weighting_details 'w=1/[\s^2^(Fo^2^)+(0.0112P)^2^+15.1796P] where P=(Fo^2^+2Fc^2^)/3'
_refine_ls_weighting_scheme calc
_refine_ls_wR_factor_gt 0.0549
_refine_ls_wR_factor_ref 0.0576
_reflns_Friedel_coverage 0.000
_reflns_number_gt 32247
_reflns_number_total 39077
_reflns_threshold_expression 'I > 2\s(I)'
_cod_data_source_file d4cc02147a3.cif
_cod_data_source_block si102a_auto
_cod_depositor_comments 'Adding full bibliography for 7133312--7133316.cif.'
_cod_database_code 7133316
_shelx_shelxl_version_number 2019/3
_shelx_space_group_comment
;
The symmetry employed for this shelxl refinement is uniquely defined
by the following loop, which should always be used as a source of
symmetry information in preference to the above space-group names.
They are only intended as comments.
;
_shelx_estimated_absorpt_t_min 0.665
_shelx_estimated_absorpt_t_max 0.916
_oxdiff_exptl_absorpt_empirical_full_min 0.610
_oxdiff_exptl_absorpt_empirical_full_max 1.640
_oxdiff_exptl_absorpt_empirical_details
;
Empirical correction (ABSPACK) includes:
- Absorption correction using spherical harmonics
- Frame scaling
;

loop_
_space_group_symop_operation_xyz
'x, y, z'
'-x, -y, -z'

loop_
_atom_site_label
_atom_site_type_symbol
_atom_site_fract_x
_atom_site_fract_y
_atom_site_fract_z
_atom_site_U_iso_or_equiv
_atom_site_adp_type
_atom_site_occupancy
_atom_site_site_symmetry_order
_atom_site_calc_flag
_atom_site_refinement_flags_posn
_atom_site_refinement_flags_adp
_atom_site_refinement_flags_occupancy
_atom_site_disorder_assembly
_atom_site_disorder_group
P1 P 0.02806(5) 0.20623(4) 0.83174(3) 0.01314(14) Uani 1 1 d . . . . .
C1 C -0.0611(2) 0.28711(14) 0.84109(11) 0.0148(5) Uani 1 1 d . . . . .
C2 C -0.1608(2) 0.26988(14) 0.85403(11) 0.0148(6) Uani 1 1 d . . . . .
H2 H -0.199741 0.273749 0.822441 0.018 Uiso 1 1 calc R U . . .
H2A H -0.199569 0.302715 0.879419 0.018 Uiso 1 1 calc R U . . .
C3 C -0.1428(2) 0.19668(14) 0.87647(11) 0.0159(6) Uani 1 1 d . . . . .
H3 H -0.202879 0.179307 0.872629 0.019 Uiso 1 1 calc R U . . .
H3A H -0.129846 0.196880 0.913714 0.019 Uiso 1 1 calc R U . . .
C4 C -0.0514(2) 0.14864(14) 0.84756(11) 0.0139(5) Uani 1 1 d . . . . .
S1 S 0.02692(5) 0.26658(4) 0.89594(3) 0.01707(14) Uani 1 1 d . . . . .
Au1 Au 0.16980(2) 0.17940(2) 0.78227(2) 0.01448(2) Uani 1 1 d . . . . .
C5 C 0.3057(2) 0.15812(15) 0.74388(11) 0.0182(6) Uani 1 1 d . . . . .
C6 C 0.3796(2) 0.10103(16) 0.75491(12) 0.0219(6) Uani 1 1 d . . . . .
C7 C 0.4760(2) 0.09015(17) 0.73439(14) 0.0269(7) Uani 1 1 d . . . . .
C8 C 0.4991(2) 0.13809(18) 0.70065(13) 0.0265(7) Uani 1 1 d . . . . .
C9 C 0.4275(2) 0.19600(17) 0.68802(12) 0.0222(7) Uani 1 1 d . . . . .
C10 C 0.3326(2) 0.20477(15) 0.71022(11) 0.0191(6) Uani 1 1 d . . . . .
F1 F 0.36165(14) 0.05243(9) 0.78818(8) 0.0320(5) Uani 1 1 d . . . . .
F2 F 0.54625(15) 0.03395(11) 0.74638(9) 0.0434(6) Uani 1 1 d . . . . .
F3 F 0.59217(14) 0.12858(12) 0.68010(9) 0.0398(5) Uani 1 1 d . . . . .
F4 F 0.45022(14) 0.24282(10) 0.65505(7) 0.0316(5) Uani 1 1 d . . . . .
F5 F 0.26576(13) 0.26389(10) 0.69824(7) 0.0269(4) Uani 1 1 d . . . . .
Si1 Si -0.05586(6) 0.37063(4) 0.80705(3) 0.01500(15) Uani 1 1 d . . . . .
C11 C -0.1454(2) 0.38643(16) 0.75432(12) 0.0214(6) Uani 1 1 d . . . . .
H11 H -0.212543 0.388951 0.768768 0.032 Uiso 1 1 calc R U . . .
H11A H -0.126936 0.348986 0.729705 0.032 Uiso 1 1 calc R U . . .
H11B H -0.144142 0.429691 0.736600 0.032 Uiso 1 1 calc R U . . .
C12 C 0.0740(2) 0.36411(16) 0.78250(13) 0.0223(6) Uani 1 1 d . . . . .
H12 H 0.092647 0.327758 0.756989 0.033 Uiso 1 1 calc R U . . .
H12A H 0.119356 0.353408 0.811259 0.033 Uiso 1 1 calc R U . . .
H12B H 0.078487 0.407722 0.766324 0.033 Uiso 1 1 calc R U . . .
C13 C -0.0900(2) 0.44216(15) 0.85368(12) 0.0177(6) Uani 1 1 d . . . . .
C14 C -0.1851(2) 0.48599(17) 0.85708(13) 0.0248(7) Uani 1 1 d . . . . .
H14 H -0.236741 0.476478 0.837759 0.030 Uiso 1 1 calc R U . . .
C15 C -0.2060(3) 0.54339(17) 0.88819(14) 0.0303(8) Uani 1 1 d . . . . .
H15 H -0.271113 0.572712 0.889707 0.036 Uiso 1 1 calc R U . . .
C16 C -0.1323(3) 0.55760(17) 0.91672(13) 0.0300(8) Uani 1 1 d . . . . .
H16 H -0.146350 0.597218 0.937430 0.036 Uiso 1 1 calc R U . . .
C17 C -0.0381(3) 0.51461(18) 0.91537(14) 0.0312(8) Uani 1 1 d . . . . .
H17 H 0.012473 0.523827 0.935661 0.037 Uiso 1 1 calc R U . . .
C18 C -0.0178(2) 0.45761(16) 0.88403(13) 0.0239(7) Uani 1 1 d . . . . .
H18 H 0.047360 0.428221 0.883231 0.029 Uiso 1 1 calc R U . . .
Si2 Si -0.09105(6) 0.11670(4) 0.78388(3) 0.01494(15) Uani 1 1 d . . . . .
C19 C 0.0119(2) 0.05081(16) 0.75316(12) 0.0216(6) Uani 1 1 d . . . . .
H19 H 0.024120 0.008651 0.774125 0.032 Uiso 1 1 calc R U . . .
H19A H 0.072416 0.067631 0.750672 0.032 Uiso 1 1 calc R U . . .
H19B H -0.006694 0.041466 0.718529 0.032 Uiso 1 1 calc R U . . .
C20 C -0.2015(2) 0.08062(16) 0.79636(13) 0.0220(6) Uani 1 1 d . . . . .
H20 H -0.252623 0.113201 0.816271 0.033 Uiso 1 1 calc R U . . .
H20A H -0.181536 0.037511 0.815933 0.033 Uiso 1 1 calc R U . . .
H20B H -0.228258 0.072189 0.763437 0.033 Uiso 1 1 calc R U . . .
C21 C -0.1279(2) 0.18728(15) 0.73396(11) 0.0169(6) Uani 1 1 d . . . . .
C22 C -0.2283(2) 0.21954(16) 0.72670(12) 0.0217(6) Uani 1 1 d . . . . .
H22 H -0.277393 0.210781 0.750688 0.026 Uiso 1 1 calc R U . . .
C23 C -0.2576(3) 0.26384(17) 0.68545(13) 0.0276(7) Uani 1 1 d . . . . .
H23 H -0.326219 0.285052 0.681614 0.033 Uiso 1 1 calc R U . . .
C24 C -0.1883(3) 0.27749(17) 0.64989(13) 0.0293(8) Uani 1 1 d . . . . .
H24 H -0.208776 0.307529 0.621402 0.035 Uiso 1 1 calc R U . . .
C25 C -0.0887(3) 0.24690(17) 0.65621(12) 0.0265(7) Uani 1 1 d . . . . .
H25 H -0.040416 0.256329 0.632048 0.032 Uiso 1 1 calc R U . . .
C26 C -0.0586(2) 0.20256(16) 0.69749(12) 0.0223(6) Uani 1 1 d . . . . .
H26 H 0.010222 0.182113 0.701179 0.027 Uiso 1 1 calc R U . . .
Si3 Si 0.01745(6) 0.07495(4) 0.89172(3) 0.01618(16) Uani 1 1 d . . . . .
C27 C 0.1464(2) 0.03708(16) 0.86625(13) 0.0226(7) Uani 1 1 d . . . . .
H27 H 0.183588 0.072530 0.863779 0.034 Uiso 1 1 calc R U . . .
H27A H 0.143628 0.018458 0.831971 0.034 Uiso 1 1 calc R U . . .
H27B H 0.179682 0.000335 0.889620 0.034 Uiso 1 1 calc R U . . .
C28 C 0.0265(3) 0.10466(17) 0.95834(12) 0.0255(7) Uani 1 1 d . . . . .
H28 H -0.040578 0.122707 0.973349 0.038 Uiso 1 1 calc R U . . .
H28A H 0.062618 0.140721 0.957150 0.038 Uiso 1 1 calc R U . . .
H28B H 0.062079 0.066196 0.979587 0.038 Uiso 1 1 calc R U . . .
C29 C -0.0546(2) 0.00788(15) 0.89650(12) 0.0202(6) Uani 1 1 d . . . . .
C30 C -0.0214(2) -0.05540(16) 0.87286(13) 0.0255(7) Uani 1 1 d . . . . .
H30 H 0.040845 -0.065573 0.854371 0.031 Uiso 1 1 calc R U . . .
C31 C -0.0774(3) -0.10409(18) 0.87572(15) 0.0336(8) Uani 1 1 d . . . . .
H31 H -0.053518 -0.146889 0.859350 0.040 Uiso 1 1 calc R U . . .
C32 C -0.1679(3) -0.08956(19) 0.90254(16) 0.0360(9) Uani 1 1 d . . . . .
H32 H -0.207094 -0.122101 0.903944 0.043 Uiso 1 1 calc R U . . .
C33 C -0.2017(3) -0.02794(18) 0.92736(15) 0.0318(8) Uani 1 1 d . . . . .
H33 H -0.263316 -0.018600 0.946455 0.038 Uiso 1 1 calc R U . . .
C34 C -0.1455(2) 0.02029(16) 0.92434(13) 0.0239(7) Uani 1 1 d . . . . .
H34 H -0.169314 0.062529 0.941504 0.029 Uiso 1 1 calc R U . . .
P2 P 0.50500(5) 0.74248(4) 1.10014(3) 0.01339(14) Uani 1 1 d . . . . .
S2 S 0.45690(5) 0.78445(4) 1.17225(3) 0.01910(15) Uani 1 1 d . . . . .
C35 C 0.5585(2) 0.70509(14) 1.15999(11) 0.0155(6) Uani 1 1 d . . . . .
C36 C 0.6614(2) 0.71961(15) 1.16178(11) 0.0164(6) Uani 1 1 d . . . . .
H36 H 0.713104 0.678439 1.151355 0.020 Uiso 1 1 calc R U . . .
H36A H 0.673901 0.730861 1.197425 0.020 Uiso 1 1 calc R U . . .
C37 C 0.6668(2) 0.77986(15) 1.12510(11) 0.0161(6) Uani 1 1 d . . . . .
H37 H 0.737186 0.777350 1.115058 0.019 Uiso 1 1 calc R U . . .
H37A H 0.639460 0.823499 1.143125 0.019 Uiso 1 1 calc R U . . .
C38 C 0.6065(2) 0.77819(14) 1.07559(11) 0.0142(5) Uani 1 1 d . . . . .
Au2 Au 0.39028(2) 0.71244(2) 1.05266(2) 0.01535(3) Uani 1 1 d . . . . .
C39 C 0.2749(2) 0.68820(15) 1.01659(11) 0.0172(6) Uani 1 1 d . . . . .
C40 C 0.2617(2) 0.62258(16) 1.01781(12) 0.0206(6) Uani 1 1 d . . . . .
C41 C 0.1784(2) 0.60643(16) 0.99897(12) 0.0231(7) Uani 1 1 d . . . . .
C42 C 0.1044(2) 0.65737(17) 0.97858(12) 0.0226(7) Uani 1 1 d . . . . .
C43 C 0.1150(2) 0.72317(17) 0.97599(12) 0.0211(6) Uani 1 1 d . . . . .
C44 C 0.1995(2) 0.73764(15) 0.99472(11) 0.0188(6) Uani 1 1 d . . . . .
F6 F 0.33191(14) 0.57089(9) 1.03771(8) 0.0304(4) Uani 1 1 d . . . . .
F7 F 0.17033(16) 0.54146(10) 0.99888(8) 0.0361(5) Uani 1 1 d . . . . .
F8 F 0.02286(14) 0.64304(11) 0.96037(8) 0.0352(5) Uani 1 1 d . . . . .
F9 F 0.04331(13) 0.77288(10) 0.95499(8) 0.0299(4) Uani 1 1 d . . . . .
F10 F 0.20534(13) 0.80357(9) 0.99116(7) 0.0227(4) Uani 1 1 d . . . . .
Si4 Si 0.53568(6) 0.62579(4) 1.19269(3) 0.01715(16) Uani 1 1 d . . . . .
C45 C 0.4094(2) 0.61574(17) 1.17999(14) 0.0271(7) Uani 1 1 d . . . . .
H45 H 0.359353 0.653277 1.195904 0.041 Uiso 1 1 calc R U . . .
H45A H 0.401848 0.572016 1.194682 0.041 Uiso 1 1 calc R U . . .
H45B H 0.400459 0.616602 1.142676 0.041 Uiso 1 1 calc R U . . .
C46 C 0.5511(3) 0.63544(17) 1.26280(12) 0.0282(7) Uani 1 1 d . . . . .
H46 H 0.617435 0.642181 1.268275 0.042 Uiso 1 1 calc R U . . .
H46A H 0.543402 0.594125 1.281489 0.042 Uiso 1 1 calc R U . . .
H46B H 0.500435 0.675084 1.275561 0.042 Uiso 1 1 calc R U . . .
C47 C 0.6328(2) 0.55181(14) 1.16723(11) 0.0159(6) Uani 1 1 d . . . . .
C48 C 0.6143(2) 0.51025(16) 1.12879(12) 0.0216(6) Uani 1 1 d . . . . .
H48 H 0.550402 0.520331 1.114293 0.026 Uiso 1 1 calc R U . . .
C49 C 0.6872(2) 0.45424(17) 1.11105(13) 0.0256(7) Uani 1 1 d . . . . .
H49 H 0.672663 0.426073 1.085141 0.031 Uiso 1 1 calc R U . . .
C50 C 0.7807(2) 0.43986(17) 1.13131(13) 0.0264(7) Uani 1 1 d . . . . .
H50 H 0.830660 0.401675 1.119298 0.032 Uiso 1 1 calc R U . . .
C51 C 0.8021(2) 0.48073(17) 1.16899(13) 0.0250(7) Uani 1 1 d . . . . .
H51 H 0.866732 0.470998 1.182573 0.030 Uiso 1 1 calc R U . . .
C52 C 0.7290(2) 0.53582(15) 1.18686(12) 0.0194(6) Uani 1 1 d . . . . .
H52 H 0.744099 0.563481 1.212955 0.023 Uiso 1 1 calc R U . . .
Si5 Si 0.55707(6) 0.87075(4) 1.05102(3) 0.01661(16) Uani 1 1 d . . . . .
C53 C 0.4580(2) 0.91901(15) 1.09590(13) 0.0244(7) Uani 1 1 d . . . . .
H53 H 0.399718 0.899770 1.095437 0.037 Uiso 1 1 calc R U . . .
H53A H 0.439103 0.967192 1.084950 0.037 Uiso 1 1 calc R U . . .
H53B H 0.482888 0.915489 1.130941 0.037 Uiso 1 1 calc R U . . .
C54 C 0.6592(2) 0.91612(16) 1.04953(13) 0.0262(7) Uani 1 1 d . . . . .
H54 H 0.686511 0.914156 1.083948 0.039 Uiso 1 1 calc R U . . .
H54A H 0.632743 0.963989 1.039065 0.039 Uiso 1 1 calc R U . . .
H54B H 0.711807 0.894060 1.024797 0.039 Uiso 1 1 calc R U . . .
C55 C 0.5012(2) 0.87646(14) 0.98588(12) 0.0176(6) Uani 1 1 d . . . . .
C56 C 0.4050(2) 0.86728(15) 0.98038(12) 0.0210(6) Uani 1 1 d . . . . .
H56 H 0.369951 0.854660 1.009729 0.025 Uiso 1 1 calc R U . . .
C57 C 0.3603(2) 0.87621(17) 0.93324(13) 0.0263(7) Uani 1 1 d . . . . .
H57 H 0.295253 0.869692 0.930513 0.032 Uiso 1 1 calc R U . . .
C58 C 0.4098(3) 0.89461(17) 0.88992(13) 0.0274(7) Uani 1 1 d . . . . .
H58 H 0.378664 0.900997 0.857590 0.033 Uiso 1 1 calc R U . . .
C59 C 0.5051(3) 0.90368(16) 0.89392(13) 0.0254(7) Uani 1 1 d . . . . .
H59 H 0.539987 0.915632 0.864262 0.030 Uiso 1 1 calc R U . . .
C60 C 0.5491(2) 0.89519(15) 0.94139(12) 0.0218(6) Uani 1 1 d . . . . .
H60 H 0.613937 0.902312 0.943845 0.026 Uiso 1 1 calc R U . . .
Si6 Si 0.68782(6) 0.71593(4) 1.02614(3) 0.01490(15) Uani 1 1 d . . . . .
C61 C 0.7657(2) 0.63862(15) 1.05880(12) 0.0211(6) Uani 1 1 d . . . . .
H61 H 0.810430 0.652605 1.082257 0.032 Uiso 1 1 calc R U . . .
H61A H 0.805094 0.608001 1.032810 0.032 Uiso 1 1 calc R U . . .
H61B H 0.722439 0.614694 1.078481 0.032 Uiso 1 1 calc R U . . .
C62 C 0.7754(2) 0.76018(16) 0.99193(12) 0.0218(6) Uani 1 1 d . . . . .
H62 H 0.737583 0.799281 0.972035 0.033 Uiso 1 1 calc R U . . .
H62A H 0.820100 0.728242 0.968537 0.033 Uiso 1 1 calc R U . . .
H62B H 0.814723 0.776293 1.017227 0.033 Uiso 1 1 calc R U . . .
C63 C 0.6147(2) 0.68398(15) 0.97753(11) 0.0165(6) Uani 1 1 d . . . . .
C64 C 0.5818(2) 0.62360(15) 0.98752(12) 0.0195(6) Uani 1 1 d . . . . .
H64 H 0.592573 0.601317 1.020250 0.023 Uiso 1 1 calc R U . . .
C65 C 0.5341(2) 0.59652(16) 0.95041(13) 0.0225(6) Uani 1 1 d . . . . .
H65 H 0.512259 0.556141 0.957862 0.027 Uiso 1 1 calc R U . . .
C66 C 0.5182(2) 0.62827(16) 0.90245(13) 0.0235(7) Uani 1 1 d . . . . .
H66 H 0.485252 0.609788 0.877087 0.028 Uiso 1 1 calc R U . . .
C67 C 0.5504(2) 0.68689(16) 0.89144(12) 0.0224(6) Uani 1 1 d . . . . .
H67 H 0.540179 0.708342 0.858399 0.027 Uiso 1 1 calc R U . . .
C68 C 0.5977(2) 0.71437(15) 0.92863(12) 0.0187(6) Uani 1 1 d . . . . .
H68 H 0.619041 0.754812 0.920649 0.022 Uiso 1 1 calc R U . . .
P3 P -0.04233(5) 0.76338(4) 0.60047(3) 0.01306(14) Uani 1 1 d . . . . .
S3 S -0.00398(5) 0.68611(4) 0.65609(3) 0.01807(14) Uani 1 1 d . . . . .
C69 C -0.0861(2) 0.68558(14) 0.60029(11) 0.0156(6) Uani 1 1 d . . . . .
C70 C -0.1969(2) 0.70657(14) 0.61653(12) 0.0167(6) Uani 1 1 d . . . . .
H70 H -0.237831 0.711224 0.585633 0.020 Uiso 1 1 calc R U . . .
H70A H -0.213689 0.670816 0.639486 0.020 Uiso 1 1 calc R U . . .
C71 C -0.2198(2) 0.77482(14) 0.64482(12) 0.0172(6) Uani 1 1 d . . . . .
H71 H -0.204609 0.766165 0.681714 0.021 Uiso 1 1 calc R U . . .
H71A H -0.291536 0.797349 0.642644 0.021 Uiso 1 1 calc R U . . .
C72 C -0.1569(2) 0.82347(14) 0.62077(11) 0.0140(5) Uani 1 1 d . . . . .
Au3 Au 0.08382(2) 0.79056(2) 0.55337(2) 0.01424(2) Uani 1 1 d . . . . .
C73 C 0.2031(2) 0.81262(15) 0.51376(11) 0.0171(6) Uani 1 1 d . . . . .
C74 C 0.2625(2) 0.76722(16) 0.47968(11) 0.0188(6) Uani 1 1 d . . . . .
C75 C 0.3450(2) 0.77927(17) 0.45312(12) 0.0234(7) Uani 1 1 d . . . . .
C76 C 0.3710(2) 0.83982(17) 0.46120(13) 0.0237(7) Uani 1 1 d . . . . .
C77 C 0.3163(2) 0.88586(16) 0.49543(13) 0.0243(7) Uani 1 1 d . . . . .
C78 C 0.2333(2) 0.87178(16) 0.52068(12) 0.0213(6) Uani 1 1 d . . . . .
F11 F 0.24214(14) 0.70576(10) 0.47164(7) 0.0276(4) Uani 1 1 d . . . . .
F12 F 0.39999(14) 0.73314(11) 0.42040(8) 0.0336(5) Uani 1 1 d . . . . .
F13 F 0.45117(14) 0.85298(11) 0.43607(8) 0.0344(5) Uani 1 1 d . . . . .
F14 F 0.34305(15) 0.94402(10) 0.50429(9) 0.0374(5) Uani 1 1 d . . . . .
F15 F 0.18259(14) 0.91875(10) 0.55421(8) 0.0324(5) Uani 1 1 d . . . . .
Si7 Si -0.03931(6) 0.61074(4) 0.55595(3) 0.01705(16) Uani 1 1 d . . . . .
C79 C -0.1424(3) 0.60487(17) 0.51433(14) 0.0288(7) Uani 1 1 d . . . . .
H79 H -0.196222 0.593640 0.535650 0.043 Uiso 1 1 calc R U . . .
H79A H -0.117923 0.569048 0.488836 0.043 Uiso 1 1 calc R U . . .
H79B H -0.167405 0.648812 0.496496 0.043 Uiso 1 1 calc R U . . .
C80 C 0.0697(2) 0.62379(16) 0.51703(13) 0.0252(7) Uani 1 1 d . . . . .
H80 H 0.049463 0.665138 0.495473 0.038 Uiso 1 1 calc R U . . .
H80A H 0.095689 0.584214 0.494965 0.038 Uiso 1 1 calc R U . . .
H80B H 0.121553 0.628922 0.540092 0.038 Uiso 1 1 calc R U . . .
C81 C -0.0044(2) 0.52986(15) 0.59533(12) 0.0197(6) Uani 1 1 d . . . . .
C82 C -0.0696(3) 0.48751(17) 0.60225(13) 0.0282(7) Uani 1 1 d . . . . .
H82 H -0.134438 0.501728 0.588932 0.034 Uiso 1 1 calc R U . . .
C83 C -0.0419(3) 0.42485(18) 0.62823(14) 0.0368(9) Uani 1 1 d . . . . .
H83 H -0.087287 0.396608 0.632293 0.044 Uiso 1 1 calc R U . . .
C84 C 0.0515(3) 0.40397(18) 0.64801(13) 0.0377(9) Uani 1 1 d . . . . .
H84 H 0.071048 0.360957 0.665345 0.045 Uiso 1 1 calc R U . . .
C85 C 0.1167(3) 0.44532(18) 0.64270(13) 0.0341(8) Uani 1 1 d . . . . .
H85 H 0.180651 0.431310 0.657046 0.041 Uiso 1 1 calc R U . . .
C86 C 0.0891(3) 0.50749(17) 0.61641(13) 0.0265(7) Uani 1 1 d . . . . .
H86 H 0.135001 0.535424 0.612696 0.032 Uiso 1 1 calc R U . . .
Si8 Si -0.21614(6) 0.87157(4) 0.55978(3) 0.01415(15) Uani 1 1 d . . . . .
C87 C -0.1436(2) 0.92765(15) 0.52636(12) 0.0188(6) Uani 1 1 d . . . . .
H87 H -0.152221 0.969957 0.545649 0.028 Uiso 1 1 calc R U . . .
H87A H -0.167520 0.938684 0.491378 0.028 Uiso 1 1 calc R U . . .
H87B H -0.072891 0.903719 0.524520 0.028 Uiso 1 1 calc R U . . .
C88 C -0.3424(2) 0.92384(16) 0.57899(12) 0.0205(6) Uani 1 1 d . . . . .
H88 H -0.380452 0.894467 0.596582 0.031 Uiso 1 1 calc R U . . .
H88A H -0.377008 0.944690 0.548161 0.031 Uiso 1 1 calc R U . . .
H88B H -0.336110 0.959853 0.602324 0.031 Uiso 1 1 calc R U . . .
C89 C -0.2312(2) 0.81020(14) 0.50889(11) 0.0164(6) Uani 1 1 d . . . . .
C90 C -0.1571(2) 0.78854(16) 0.47049(12) 0.0205(6) Uani 1 1 d . . . . .
H90 H -0.095115 0.800013 0.473041 0.025 Uiso 1 1 calc R U . . .
C91 C -0.1716(2) 0.75086(16) 0.42885(12) 0.0239(7) Uani 1 1 d . . . . .
H91 H -0.119959 0.736921 0.403356 0.029 Uiso 1 1 calc R U . . .
C92 C -0.2615(2) 0.73351(15) 0.42445(12) 0.0223(7) Uani 1 1 d . . . . .
H92 H -0.271971 0.707908 0.395874 0.027 Uiso 1 1 calc R U . . .
C93 C -0.3360(2) 0.75376(15) 0.46197(12) 0.0201(6) Uani 1 1 d . . . . .
H93 H -0.397416 0.741518 0.459396 0.024 Uiso 1 1 calc R U . . .
C94 C -0.3212(2) 0.79178(15) 0.50326(11) 0.0176(6) Uani 1 1 d . . . . .
H94 H -0.373478 0.805775 0.528438 0.021 Uiso 1 1 calc R U . . .
Si9 Si -0.14089(6) 0.88382(4) 0.67483(3) 0.01615(16) Uani 1 1 d . . . . .
C95 C -0.2584(2) 0.90593(17) 0.71524(13) 0.0260(7) Uani 1 1 d . . . . .
H95 H -0.314078 0.927229 0.693431 0.039 Uiso 1 1 calc R U . . .
H95A H -0.252215 0.937929 0.741982 0.039 Uiso 1 1 calc R U . . .
H95B H -0.270458 0.864248 0.731533 0.039 Uiso 1 1 calc R U . . .
C96 C -0.0376(3) 0.84108(16) 0.71753(13) 0.0261(7) Uani 1 1 d . . . . .
H96 H -0.051667 0.799424 0.732846 0.039 Uiso 1 1 calc R U . . .
H96A H -0.032049 0.872229 0.745008 0.039 Uiso 1 1 calc R U . . .
H96B H 0.025076 0.829174 0.697155 0.039 Uiso 1 1 calc R U . . .
C97 C -0.1130(2) 0.96392(15) 0.64753(11) 0.0162(6) Uani 1 1 d . . . . .
C98 C -0.1853(2) 1.02605(15) 0.64805(12) 0.0191(6) Uani 1 1 d . . . . .
H98 H -0.248565 1.027967 0.664251 0.023 Uiso 1 1 calc R U . . .
C99 C -0.1668(2) 1.08523(16) 0.62534(13) 0.0240(7) Uani 1 1 d . . . . .
H99 H -0.216664 1.127024 0.626390 0.029 Uiso 1 1 calc R U . . .
C100 C -0.0747(3) 1.08265(16) 0.60115(12) 0.0238(7) Uani 1 1 d . . . . .
H100 H -0.062018 1.122486 0.584857 0.029 Uiso 1 1 calc R U . . .
C101 C -0.0017(2) 1.02200(16) 0.60086(12) 0.0227(7) Uani 1 1 d . . . . .
H101 H 0.061459 1.020370 0.584654 0.027 Uiso 1 1 calc R U . . .
C102 C -0.0202(2) 0.96342(15) 0.62415(11) 0.0180(6) Uani 1 1 d . . . . .
H102 H 0.031049 0.922294 0.624209 0.022 Uiso 1 1 calc R U . . .
P4 P 0.53397(5) 0.26872(4) 0.32543(3) 0.01328(14) Uani 1 1 d . . . . .
S4 S 0.53684(5) 0.19427(4) 0.38288(3) 0.01804(14) Uani 1 1 d . . . . .
C103 C 0.6334(2) 0.19210(14) 0.32953(11) 0.0155(6) Uani 1 1 d . . . . .
C104 C 0.7241(2) 0.21471(15) 0.34704(11) 0.0171(6) Uani 1 1 d . . . . .
H104 H 0.767602 0.219667 0.316731 0.020 Uiso 1 1 calc R U . . .
H105 H 0.762885 0.179620 0.370617 0.020 Uiso 1 1 calc R U . . .
C105 C 0.6901(2) 0.28349(15) 0.37495(12) 0.0192(6) Uani 1 1 d . . . . .
H106 H 0.745044 0.306844 0.373945 0.023 Uiso 1 1 calc R U . . .
H107 H 0.672828 0.275204 0.411547 0.023 Uiso 1 1 calc R U . . .
C106 C 0.5973(2) 0.33018(14) 0.34846(11) 0.0139(5) Uani 1 1 d . . . . .
Au4 Au 0.39977(2) 0.29594(2) 0.27533(2) 0.01488(2) Uani 1 1 d . . . . .
C107 C 0.2706(2) 0.32051(15) 0.23580(11) 0.0170(6) Uani 1 1 d . . . . .
C108 C 0.2504(2) 0.27824(15) 0.19845(12) 0.0198(6) Uani 1 1 d . . . . .
C109 C 0.1604(2) 0.29116(16) 0.17455(12) 0.0232(7) Uani 1 1 d . . . . .
C110 C 0.0863(2) 0.34735(17) 0.18865(13) 0.0241(7) Uani 1 1 d . . . . .
C111 C 0.1032(2) 0.39066(16) 0.22516(13) 0.0229(7) Uani 1 1 d . . . . .
C112 C 0.1945(2) 0.37650(16) 0.24760(12) 0.0215(6) Uani 1 1 d . . . . .
F16 F 0.31990(13) 0.22136(9) 0.18398(7) 0.0268(4) Uani 1 1 d . . . . .
F17 F 0.14369(15) 0.24909(10) 0.13822(8) 0.0361(5) Uani 1 1 d . . . . .
F18 F -0.00178(14) 0.35982(11) 0.16569(9) 0.0366(5) Uani 1 1 d . . . . .
F19 F 0.03066(14) 0.44583(10) 0.23891(8) 0.0351(5) Uani 1 1 d . . . . .
F20 F 0.20737(14) 0.42093(10) 0.28354(7) 0.0296(4) Uani 1 1 d . . . . .
Si10 Si 0.64777(6) 0.11469(4) 0.28728(3) 0.01582(16) Uani 1 1 d . . . . .
C113 C 0.5334(2) 0.12535(16) 0.24992(12) 0.0231(7) Uani 1 1 d . . . . .
H113 H 0.474899 0.135391 0.273524 0.035 Uiso 1 1 calc R U . . .
H114 H 0.535938 0.083100 0.231540 0.035 Uiso 1 1 calc R U . . .
H115 H 0.528966 0.163195 0.224970 0.035 Uiso 1 1 calc R U . . .
C114 C 0.7609(2) 0.10807(16) 0.24513(13) 0.0254(7) Uani 1 1 d . . . . .
H116 H 0.756319 0.151436 0.226345 0.038 Uiso 1 1 calc R U . . .
H117 H 0.766381 0.071248 0.220457 0.038 Uiso 1 1 calc R U . . .
H118 H 0.819882 0.098017 0.266338 0.038 Uiso 1 1 calc R U . . .
C115 C 0.6635(2) 0.03718(14) 0.32998(11) 0.0160(6) Uani 1 1 d . . . . .
C116 C 0.7561(2) -0.00590(15) 0.34014(12) 0.0202(6) Uani 1 1 d . . . . .
H119 H 0.814533 0.004568 0.325472 0.024 Uiso 1 1 calc R U . . .
C117 C 0.7646(3) -0.06385(17) 0.37129(13) 0.0268(7) Uani 1 1 d . . . . .
H120 H 0.828457 -0.092950 0.377266 0.032 Uiso 1 1 calc R U . . .
C118 C 0.6809(3) -0.07942(16) 0.39362(12) 0.0250(7) Uani 1 1 d . . . . .
H121 H 0.687056 -0.118833 0.415263 0.030 Uiso 1 1 calc R U . . .
C119 C 0.5887(3) -0.03782(17) 0.38446(13) 0.0259(7) Uani 1 1 d . . . . .
H122 H 0.530919 -0.048411 0.399882 0.031 Uiso 1 1 calc R U . . .
C120 C 0.5794(2) 0.01968(15) 0.35277(12) 0.0217(6) Uani 1 1 d . . . . .
H123 H 0.515062 0.047723 0.346347 0.026 Uiso 1 1 calc R U . . .
Si11 Si 0.63855(6) 0.37816(4) 0.28933(3) 0.01420(15) Uani 1 1 d . . . . .
C121 C 0.5290(2) 0.43842(15) 0.26010(12) 0.0201(6) Uani 1 1 d . . . . .
H124 H 0.478226 0.413857 0.253392 0.030 Uiso 1 1 calc R U . . .
H125 H 0.550143 0.457286 0.227601 0.030 Uiso 1 1 calc R U . . .
H126 H 0.501338 0.475731 0.283982 0.030 Uiso 1 1 calc R U . . .
C122 C 0.7296(2) 0.42563(16) 0.30960(12) 0.0217(6) Uani 1 1 d . . . . .
H127 H 0.695733 0.463140 0.332127 0.032 Uiso 1 1 calc R U . . .
H128 H 0.758109 0.444265 0.279027 0.032 Uiso 1 1 calc R U . . .
H129 H 0.782861 0.394463 0.328319 0.032 Uiso 1 1 calc R U . . .
C123 C 0.7018(2) 0.31825(15) 0.23699(11) 0.0161(6) Uani 1 1 d . . . . .
C124 C 0.6476(2) 0.29776(16) 0.19857(12) 0.0208(6) Uani 1 1 d . . . . .
H130 H 0.576938 0.310021 0.201514 0.025 Uiso 1 1 calc R U . . .
C125 C 0.6932(2) 0.26035(17) 0.15656(12) 0.0246(7) Uani 1 1 d . . . . .
H131 H 0.654221 0.247925 0.130916 0.030 Uiso 1 1 calc R U . . .
C126 C 0.7962(2) 0.24105(16) 0.15203(12) 0.0251(7) Uani 1 1 d . . . . .
H132 H 0.828090 0.215156 0.123339 0.030 Uiso 1 1 calc R U . . .
C127 C 0.8521(2) 0.25954(16) 0.18925(13) 0.0249(7) Uani 1 1 d . . . . .
H133 H 0.922708 0.245990 0.186413 0.030 Uiso 1 1 calc R U . . .
C128 C 0.8056(2) 0.29793(16) 0.23093(12) 0.0221(6) Uani 1 1 d . . . . .
H134 H 0.845233 0.310789 0.256043 0.027 Uiso 1 1 calc R U . . .
Si12 Si 0.51116(6) 0.38979(4) 0.39756(3) 0.01844(17) Uani 1 1 d . . . . .
C129 C 0.4972(3) 0.34236(18) 0.45882(14) 0.0355(9) Uani 1 1 d . . . . .
H135 H 0.464280 0.305869 0.452149 0.053 Uiso 1 1 calc R U . . .
H136 H 0.456954 0.373902 0.484004 0.053 Uiso 1 1 calc R U . . .
H137 H 0.563043 0.322353 0.472558 0.053 Uiso 1 1 calc R U . . .
C130 C 0.3825(2) 0.42518(19) 0.37320(14) 0.0301(8) Uani 1 1 d . . . . .
H138 H 0.386786 0.449429 0.340287 0.045 Uiso 1 1 calc R U . . .
H139 H 0.342950 0.456965 0.398427 0.045 Uiso 1 1 calc R U . . .
H140 H 0.350817 0.387618 0.368164 0.045 Uiso 1 1 calc R U . . .
C131 C 0.5655(2) 0.46268(15) 0.41306(11) 0.0189(6) Uani 1 1 d . . . . .
C132 C 0.6444(2) 0.45201(17) 0.44664(14) 0.0275(7) Uani 1 1 d . . . . .
H141 H 0.668519 0.408013 0.461890 0.033 Uiso 1 1 calc R U . . .
C133 C 0.6882(3) 0.50427(19) 0.45813(15) 0.0349(8) Uani 1 1 d . . . . .
H142 H 0.741214 0.496017 0.481377 0.042 Uiso 1 1 calc R U . . .
C134 C 0.6549(3) 0.56823(18) 0.43591(15) 0.0334(8) Uani 1 1 d . . . . .
H143 H 0.686387 0.603664 0.442942 0.040 Uiso 1 1 calc R U . . .
C135 C 0.5761(3) 0.58059(17) 0.40351(13) 0.0292(8) Uani 1 1 d . . . . .
H144 H 0.552320 0.624845 0.388606 0.035 Uiso 1 1 calc R U . . .
C136 C 0.5310(3) 0.52828(16) 0.39251(12) 0.0243(7) Uani 1 1 d . . . . .
H145 H 0.475809 0.537576 0.370621 0.029 Uiso 1 1 calc R U . . .

loop_
_atom_site_aniso_label
_atom_site_aniso_U_11
_atom_site_aniso_U_22
_atom_site_aniso_U_33
_atom_site_aniso_U_23
_atom_site_aniso_U_13
_atom_site_aniso_U_12
P1 0.0097(3) 0.0143(3) 0.0149(3) -0.0018(3) 0.0001(3) -0.0020(3)
C1 0.0127(13) 0.0168(14) 0.0142(13) -0.0019(11) -0.0017(11) -0.0019(11)
C2 0.0111(12) 0.0154(13) 0.0171(14) -0.0012(11) 0.0021(11) -0.0021(11)
C3 0.0114(13) 0.0178(14) 0.0180(14) -0.0005(11) 0.0023(11) -0.0032(11)
C4 0.0110(12) 0.0143(13) 0.0154(14) -0.0026(11) 0.0010(11) -0.0011(11)
S1 0.0158(3) 0.0189(3) 0.0164(3) -0.0036(3) -0.0027(3) -0.0035(3)
Au1 0.00970(5) 0.01721(5) 0.01633(5) -0.00305(4) 0.00142(4) -0.00294(4)
C5 0.0149(13) 0.0233(15) 0.0179(15) -0.0064(12) 0.0024(11) -0.0074(12)
C6 0.0192(15) 0.0227(15) 0.0246(16) -0.0058(13) 0.0038(13) -0.0070(13)
C7 0.0160(15) 0.0257(17) 0.0346(19) -0.0072(14) 0.0024(14) 0.0033(13)
C8 0.0120(14) 0.0371(19) 0.0307(18) -0.0154(15) 0.0080(13) -0.0064(14)
C9 0.0198(15) 0.0297(17) 0.0198(15) -0.0057(13) 0.0071(12) -0.0119(14)
C10 0.0159(14) 0.0220(15) 0.0173(15) -0.0067(12) 0.0027(12) -0.0005(12)
F1 0.0276(10) 0.0221(10) 0.0418(12) 0.0047(9) 0.0076(9) 0.0005(8)
F2 0.0235(10) 0.0340(12) 0.0633(16) -0.0016(11) 0.0079(10) 0.0097(9)
F3 0.0149(9) 0.0522(14) 0.0500(14) -0.0112(11) 0.0146(9) -0.0051(9)
F4 0.0297(10) 0.0400(12) 0.0275(10) -0.0020(9) 0.0123(9) -0.0149(9)
F5 0.0230(9) 0.0299(10) 0.0235(10) 0.0050(8) 0.0058(8) 0.0003(8)
Si1 0.0126(4) 0.0146(4) 0.0177(4) -0.0008(3) 0.0001(3) -0.0032(3)
C11 0.0223(15) 0.0205(15) 0.0223(16) 0.0012(12) -0.0025(13) -0.0070(13)
C12 0.0137(14) 0.0243(16) 0.0274(17) 0.0006(13) 0.0015(12) -0.0023(12)
C13 0.0173(14) 0.0159(14) 0.0203(15) 0.0007(11) 0.0015(12) -0.0050(12)
C14 0.0179(15) 0.0256(16) 0.0306(18) -0.0040(14) 0.0007(13) -0.0047(13)
C15 0.0257(17) 0.0262(17) 0.035(2) -0.0037(15) 0.0104(15) 0.0001(14)
C16 0.044(2) 0.0211(16) 0.0261(18) -0.0071(13) 0.0085(16) -0.0103(15)
C17 0.036(2) 0.0272(18) 0.0331(19) -0.0063(15) -0.0042(16) -0.0123(16)
C18 0.0213(15) 0.0200(15) 0.0304(18) -0.0019(13) -0.0052(13) -0.0045(13)
Si2 0.0121(4) 0.0162(4) 0.0167(4) -0.0015(3) -0.0007(3) -0.0035(3)
C19 0.0211(15) 0.0233(16) 0.0206(16) -0.0074(12) -0.0009(12) -0.0050(13)
C20 0.0193(15) 0.0240(16) 0.0253(16) 0.0011(13) -0.0033(13) -0.0100(13)
C21 0.0183(14) 0.0207(14) 0.0136(14) -0.0021(11) -0.0028(11) -0.0079(12)
C22 0.0189(15) 0.0249(16) 0.0217(16) 0.0003(13) -0.0035(12) -0.0058(13)
C23 0.0277(17) 0.0270(17) 0.0275(18) 0.0020(14) -0.0088(14) -0.0045(14)
C24 0.046(2) 0.0255(17) 0.0206(17) 0.0044(13) -0.0098(15) -0.0152(16)
C25 0.0371(19) 0.0297(17) 0.0184(16) -0.0001(13) 0.0050(14) -0.0200(15)
C26 0.0226(15) 0.0242(16) 0.0222(16) -0.0064(13) 0.0011(13) -0.0094(13)
Si3 0.0135(4) 0.0155(4) 0.0185(4) 0.0003(3) -0.0019(3) -0.0015(3)
C27 0.0138(14) 0.0211(15) 0.0304(17) -0.0009(13) -0.0057(13) 0.0010(12)
C28 0.0305(17) 0.0258(17) 0.0187(16) 0.0019(13) -0.0059(13) -0.0035(14)
C29 0.0191(14) 0.0187(15) 0.0215(15) 0.0068(12) -0.0052(12) -0.0023(12)
C30 0.0237(16) 0.0203(15) 0.0323(18) 0.0037(13) 0.0010(14) -0.0057(13)
C31 0.036(2) 0.0196(16) 0.047(2) 0.0021(15) -0.0005(17) -0.0102(15)
C32 0.0325(19) 0.0285(19) 0.051(2) 0.0127(17) -0.0013(17) -0.0157(16)
C33 0.0215(16) 0.0322(19) 0.041(2) 0.0131(16) 0.0040(15) -0.0073(15)
C34 0.0202(15) 0.0205(15) 0.0281(17) 0.0075(13) 0.0003(13) -0.0009(13)
P2 0.0112(3) 0.0132(3) 0.0153(3) 0.0001(3) -0.0017(3) -0.0018(3)
S2 0.0185(3) 0.0180(3) 0.0184(4) -0.0017(3) 0.0013(3) -0.0001(3)
C35 0.0111(13) 0.0165(14) 0.0181(14) -0.0017(11) 0.0004(11) -0.0017(11)
C36 0.0153(13) 0.0166(14) 0.0170(14) 0.0007(11) -0.0054(11) -0.0024(11)
C37 0.0141(13) 0.0192(14) 0.0158(14) 0.0003(11) -0.0040(11) -0.0049(11)
C38 0.0131(13) 0.0175(14) 0.0134(13) 0.0020(11) -0.0045(11) -0.0060(11)
Au2 0.01180(5) 0.01828(5) 0.01668(5) -0.00023(4) -0.00147(4) -0.00491(4)
C39 0.0149(13) 0.0242(15) 0.0145(14) -0.0019(11) -0.0008(11) -0.0085(12)
C40 0.0210(15) 0.0236(16) 0.0186(15) -0.0007(12) -0.0006(12) -0.0082(13)
C41 0.0279(17) 0.0237(16) 0.0211(16) -0.0034(13) 0.0021(13) -0.0130(14)
C42 0.0157(14) 0.0352(18) 0.0208(16) -0.0086(13) -0.0002(12) -0.0128(13)
C43 0.0156(14) 0.0294(17) 0.0175(15) -0.0034(13) -0.0013(12) -0.0040(13)
C44 0.0191(14) 0.0207(15) 0.0180(15) -0.0031(12) 0.0034(12) -0.0076(12)
F6 0.0317(11) 0.0220(10) 0.0380(12) 0.0069(8) -0.0091(9) -0.0073(8)
F7 0.0429(12) 0.0286(11) 0.0442(13) -0.0018(9) -0.0031(10) -0.0226(10)
F8 0.0230(10) 0.0456(13) 0.0432(12) -0.0135(10) -0.0050(9) -0.0183(9)
F9 0.0175(9) 0.0363(11) 0.0337(11) -0.0058(9) -0.0076(8) -0.0008(8)
F10 0.0204(9) 0.0205(9) 0.0288(10) 0.0003(7) -0.0025(8) -0.0079(7)
Si4 0.0145(4) 0.0161(4) 0.0199(4) 0.0025(3) -0.0004(3) -0.0022(3)
C45 0.0122(14) 0.0225(16) 0.044(2) 0.0101(15) -0.0006(14) -0.0017(12)
C46 0.0368(19) 0.0256(17) 0.0206(16) 0.0022(13) 0.0044(14) -0.0060(15)
C47 0.0139(13) 0.0171(14) 0.0167(14) 0.0048(11) -0.0001(11) -0.0047(11)
C48 0.0186(15) 0.0284(16) 0.0196(15) 0.0022(13) -0.0017(12) -0.0095(13)
C49 0.0249(16) 0.0293(17) 0.0240(17) -0.0082(14) 0.0031(13) -0.0090(14)
C50 0.0230(16) 0.0247(16) 0.0279(18) -0.0038(14) 0.0049(14) 0.0005(14)
C51 0.0151(14) 0.0288(17) 0.0292(18) 0.0043(14) -0.0034(13) -0.0019(13)
C52 0.0157(14) 0.0217(15) 0.0216(15) 0.0020(12) -0.0033(12) -0.0056(12)
Si5 0.0174(4) 0.0137(4) 0.0192(4) 0.0017(3) -0.0034(3) -0.0046(3)
C53 0.0288(17) 0.0136(14) 0.0275(17) 0.0020(12) -0.0017(14) 0.0012(13)
C54 0.0286(17) 0.0216(16) 0.0315(18) 0.0043(13) -0.0077(14) -0.0120(14)
C55 0.0205(14) 0.0112(13) 0.0204(15) 0.0006(11) -0.0031(12) -0.0021(11)
C56 0.0217(15) 0.0191(15) 0.0224(16) 0.0043(12) -0.0032(12) -0.0054(13)
C57 0.0253(16) 0.0292(17) 0.0276(18) 0.0036(14) -0.0099(14) -0.0121(14)
C58 0.0330(18) 0.0305(18) 0.0201(16) 0.0041(14) -0.0096(14) -0.0094(15)
C59 0.0300(17) 0.0245(16) 0.0209(16) 0.0048(13) 0.0006(14) -0.0063(14)
C60 0.0202(15) 0.0180(15) 0.0278(17) 0.0033(12) -0.0030(13) -0.0057(12)
Si6 0.0125(4) 0.0164(4) 0.0156(4) -0.0001(3) -0.0012(3) -0.0032(3)
C61 0.0181(14) 0.0194(15) 0.0229(16) -0.0007(12) -0.0026(12) 0.0010(12)
C62 0.0174(14) 0.0268(16) 0.0223(16) -0.0008(13) 0.0005(12) -0.0077(13)
C63 0.0113(13) 0.0184(14) 0.0188(15) -0.0034(11) -0.0006(11) -0.0014(11)
C64 0.0188(14) 0.0216(15) 0.0166(15) 0.0017(12) -0.0018(12) -0.0020(12)
C65 0.0195(15) 0.0206(15) 0.0285(17) -0.0028(13) -0.0019(13) -0.0066(13)
C66 0.0215(15) 0.0269(17) 0.0248(17) -0.0049(13) -0.0056(13) -0.0100(13)
C67 0.0219(15) 0.0255(16) 0.0192(15) 0.0006(12) -0.0048(12) -0.0043(13)
C68 0.0186(14) 0.0164(14) 0.0212(15) 0.0013(12) -0.0040(12) -0.0042(12)
P3 0.0111(3) 0.0121(3) 0.0159(4) 0.0001(3) 0.0000(3) -0.0027(3)
S3 0.0182(3) 0.0166(3) 0.0189(4) 0.0017(3) -0.0040(3) -0.0032(3)
C69 0.0170(14) 0.0132(13) 0.0171(14) 0.0020(11) -0.0044(11) -0.0047(11)
C70 0.0141(13) 0.0165(14) 0.0207(15) 0.0014(11) 0.0008(11) -0.0063(11)
C71 0.0155(14) 0.0170(14) 0.0197(15) 0.0007(11) 0.0033(12) -0.0058(12)
C72 0.0120(13) 0.0116(13) 0.0181(14) -0.0005(11) 0.0025(11) -0.0029(11)
Au3 0.01024(5) 0.01630(5) 0.01594(5) 0.00068(4) 0.00045(4) -0.00302(4)
C73 0.0111(13) 0.0225(15) 0.0167(14) 0.0044(12) -0.0007(11) -0.0030(11)
C74 0.0163(14) 0.0250(16) 0.0160(14) 0.0025(12) -0.0006(11) -0.0068(12)
C75 0.0158(14) 0.0321(18) 0.0182(15) 0.0015(13) 0.0046(12) 0.0008(13)
C76 0.0119(13) 0.0313(17) 0.0263(17) 0.0128(14) 0.0030(12) -0.0040(13)
C77 0.0192(15) 0.0209(15) 0.0330(18) 0.0086(13) -0.0005(13) -0.0064(13)
C78 0.0169(14) 0.0191(15) 0.0255(16) 0.0021(12) 0.0049(12) -0.0011(12)
F11 0.0314(10) 0.0289(10) 0.0251(10) -0.0059(8) 0.0046(8) -0.0126(9)
F12 0.0280(10) 0.0410(12) 0.0290(11) -0.0053(9) 0.0142(9) -0.0052(9)
F13 0.0197(9) 0.0418(12) 0.0412(12) 0.0103(10) 0.0117(9) -0.0097(9)
F14 0.0293(11) 0.0261(10) 0.0599(15) 0.0019(10) 0.0090(10) -0.0144(9)
F15 0.0287(10) 0.0222(10) 0.0455(12) -0.0060(9) 0.0151(9) -0.0066(8)
Si7 0.0195(4) 0.0126(4) 0.0190(4) -0.0002(3) -0.0025(3) -0.0034(3)
C79 0.0328(18) 0.0214(16) 0.0330(19) -0.0012(14) -0.0140(15) -0.0057(14)
C80 0.0282(17) 0.0186(15) 0.0270(17) -0.0023(13) 0.0066(14) -0.0033(13)
C81 0.0254(16) 0.0135(13) 0.0188(15) -0.0017(11) 0.0010(12) -0.0021(12)
C82 0.0318(18) 0.0232(16) 0.0308(19) -0.0001(14) 0.0003(15) -0.0091(14)
C83 0.058(3) 0.0260(18) 0.032(2) 0.0026(15) 0.0061(18) -0.0213(18)
C84 0.070(3) 0.0179(16) 0.0206(17) 0.0014(13) 0.0006(18) -0.0031(18)
C85 0.042(2) 0.0299(19) 0.0232(18) 0.0030(14) -0.0086(16) 0.0049(16)
C86 0.0278(17) 0.0240(16) 0.0263(17) 0.0013(13) -0.0057(14) -0.0032(14)
Si8 0.0112(3) 0.0144(4) 0.0166(4) 0.0005(3) -0.0005(3) -0.0026(3)
C87 0.0179(14) 0.0176(14) 0.0211(15) 0.0020(12) -0.0008(12) -0.0051(12)
C88 0.0148(14) 0.0207(15) 0.0247(16) -0.0005(12) -0.0003(12) -0.0019(12)
C89 0.0156(13) 0.0149(13) 0.0186(15) 0.0023(11) -0.0003(11) -0.0037(11)
C90 0.0155(14) 0.0221(15) 0.0245(16) -0.0026(12) 0.0023(12) -0.0061(12)
C91 0.0239(16) 0.0234(16) 0.0228(16) -0.0034(13) 0.0061(13) -0.0034(13)
C92 0.0321(17) 0.0172(14) 0.0185(15) 0.0022(12) -0.0050(13) -0.0072(13)
C93 0.0211(15) 0.0193(15) 0.0224(16) 0.0060(12) -0.0068(12) -0.0096(12)
C94 0.0161(14) 0.0191(14) 0.0175(14) 0.0042(11) -0.0010(11) -0.0047(12)
Si9 0.0153(4) 0.0167(4) 0.0161(4) -0.0020(3) 0.0012(3) -0.0035(3)
C95 0.0278(17) 0.0255(17) 0.0236(17) -0.0052(13) 0.0089(14) -0.0057(14)
C96 0.0333(18) 0.0217(16) 0.0225(16) -0.0033(13) -0.0072(14) -0.0041(14)
C97 0.0169(14) 0.0172(14) 0.0150(14) -0.0050(11) -0.0023(11) -0.0046(12)
C98 0.0169(14) 0.0208(15) 0.0200(15) -0.0050(12) -0.0020(12) -0.0050(12)
C99 0.0278(17) 0.0156(14) 0.0274(17) -0.0034(12) -0.0063(14) -0.0020(13)
C100 0.0346(18) 0.0175(15) 0.0221(16) -0.0018(12) -0.0038(14) -0.0114(14)
C101 0.0216(15) 0.0255(16) 0.0241(16) -0.0025(13) 0.0007(13) -0.0113(13)
C102 0.0168(14) 0.0164(14) 0.0210(15) -0.0041(11) -0.0007(12) -0.0041(12)
P4 0.0113(3) 0.0120(3) 0.0163(4) 0.0007(3) -0.0008(3) -0.0025(3)
S4 0.0192(3) 0.0165(3) 0.0183(4) 0.0028(3) 0.0027(3) -0.0050(3)
C103 0.0139(13) 0.0161(13) 0.0156(14) 0.0039(11) 0.0012(11) -0.0025(11)
C104 0.0134(13) 0.0176(14) 0.0191(15) 0.0047(11) -0.0032(11) -0.0018(11)
C105 0.0176(14) 0.0195(15) 0.0221(16) 0.0031(12) -0.0063(12) -0.0073(12)
C106 0.0127(13) 0.0154(13) 0.0139(13) 0.0001(11) -0.0007(11) -0.0043(11)
Au4 0.01150(5) 0.01494(5) 0.01788(5) 0.00087(4) -0.00199(4) -0.00251(4)
C107 0.0163(14) 0.0165(14) 0.0190(15) 0.0044(11) 0.0001(11) -0.0059(12)
C108 0.0180(14) 0.0186(14) 0.0224(16) 0.0006(12) -0.0003(12) -0.0042(12)
C109 0.0249(16) 0.0236(16) 0.0250(17) 0.0024(13) -0.0076(13) -0.0123(13)
C110 0.0145(14) 0.0271(17) 0.0318(18) 0.0117(14) -0.0080(13) -0.0070(13)
C111 0.0148(14) 0.0232(16) 0.0273(17) 0.0073(13) 0.0007(12) 0.0004(12)
C112 0.0214(15) 0.0220(15) 0.0203(16) 0.0030(12) -0.0025(12) -0.0040(13)
F16 0.0231(9) 0.0223(9) 0.0331(11) -0.0045(8) -0.0050(8) -0.0007(8)
F17 0.0373(12) 0.0316(11) 0.0435(13) -0.0043(9) -0.0196(10) -0.0132(9)
F18 0.0186(9) 0.0391(12) 0.0532(14) 0.0107(10) -0.0187(9) -0.0079(9)
F19 0.0209(10) 0.0347(11) 0.0415(12) 0.0023(9) -0.0033(9) 0.0087(9)
F20 0.0293(10) 0.0256(10) 0.0289(10) -0.0064(8) -0.0076(8) 0.0041(8)
Si10 0.0161(4) 0.0125(4) 0.0175(4) 0.0014(3) 0.0010(3) -0.0013(3)
C113 0.0262(16) 0.0188(15) 0.0226(16) -0.0036(12) -0.0029(13) -0.0017(13)
C114 0.0275(17) 0.0185(15) 0.0275(17) 0.0011(13) 0.0090(14) -0.0019(13)
C115 0.0183(14) 0.0133(13) 0.0167(14) -0.0012(11) 0.0009(11) -0.0048(11)
C116 0.0180(14) 0.0181(14) 0.0251(16) 0.0007(12) -0.0021(12) -0.0058(12)
C117 0.0279(17) 0.0213(16) 0.0306(18) 0.0051(13) -0.0109(14) -0.0036(14)
C118 0.0379(19) 0.0159(15) 0.0225(16) 0.0059(12) -0.0053(14) -0.0092(14)
C119 0.0285(17) 0.0242(16) 0.0281(18) 0.0011(13) 0.0044(14) -0.0135(14)
C120 0.0187(15) 0.0188(15) 0.0268(17) 0.0016(12) 0.0032(13) -0.0039(12)
Si11 0.0137(4) 0.0148(4) 0.0147(4) 0.0013(3) -0.0009(3) -0.0045(3)
C121 0.0206(15) 0.0164(14) 0.0227(16) 0.0039(12) -0.0008(12) -0.0041(12)
C122 0.0226(15) 0.0232(16) 0.0218(16) -0.0015(12) 0.0001(13) -0.0107(13)
C123 0.0163(14) 0.0174(14) 0.0147(14) 0.0025(11) -0.0004(11) -0.0043(11)
C124 0.0198(15) 0.0225(15) 0.0186(15) 0.0005(12) -0.0034(12) -0.0018(13)
C125 0.0282(17) 0.0275(17) 0.0177(15) 0.0010(13) -0.0049(13) -0.0056(14)
C126 0.0309(17) 0.0222(16) 0.0186(16) 0.0016(12) 0.0070(13) -0.0010(14)
C127 0.0201(15) 0.0252(16) 0.0273(17) 0.0023(13) 0.0069(13) -0.0033(13)
C128 0.0199(15) 0.0235(16) 0.0234(16) 0.0007(13) -0.0005(13) -0.0065(13)
Si12 0.0207(4) 0.0173(4) 0.0184(4) -0.0032(3) 0.0037(3) -0.0072(3)
C129 0.055(2) 0.0243(17) 0.0274(19) -0.0043(14) 0.0172(17) -0.0119(17)
C130 0.0171(15) 0.037(2) 0.036(2) -0.0158(16) 0.0041(14) -0.0072(14)
C131 0.0198(14) 0.0193(14) 0.0178(15) -0.0049(12) 0.0031(12) -0.0051(12)
C132 0.0263(17) 0.0223(16) 0.0335(19) -0.0046(14) -0.0058(14) -0.0038(14)
C133 0.0278(18) 0.037(2) 0.041(2) -0.0132(17) -0.0054(16) -0.0088(16)
C134 0.0332(19) 0.0286(18) 0.042(2) -0.0133(16) 0.0077(17) -0.0147(16)
C135 0.040(2) 0.0177(15) 0.0287(18) -0.0035(13) 0.0063(15) -0.0057(15)
C136 0.0295(17) 0.0196(15) 0.0209(16) -0.0005(12) 0.0013(13) -0.0010(13)

loop_
_atom_type_symbol
_atom_type_description
_atom_type_scat_dispersion_real
_atom_type_scat_dispersion_imag
_atom_type_scat_source
C C 0.0033 0.0016 'International Tables Vol C Tables 4.2.6.8 and 6.1.1.4'
H H 0.0000 0.0000 'International Tables Vol C Tables 4.2.6.8 and 6.1.1.4'
Au Au -2.0133 8.8022 'International Tables Vol C Tables 4.2.6.8 and 6.1.1.4'
F F 0.0171 0.0103 'International Tables Vol C Tables 4.2.6.8 and 6.1.1.4'
S S 0.1246 0.1234 'International Tables Vol C Tables 4.2.6.8 and 6.1.1.4'
Si Si 0.0817 0.0704 'International Tables Vol C Tables 4.2.6.8 and 6.1.1.4'
P P 0.1023 0.0942 'International Tables Vol C Tables 4.2.6.8 and 6.1.1.4'

loop_
_geom_angle_atom_site_label_1
_geom_angle_atom_site_label_2
_geom_angle_atom_site_label_3
_geom_angle
_geom_angle_site_symmetry_1
_geom_angle_site_symmetry_3
_geom_angle_publ_flag
C1 P1 C4 99.54(13) . . ?
C1 P1 S1 57.36(9) . . ?
C4 P1 S1 107.68(10) . . ?
C1 P1 Au1 130.41(10) . . ?
C4 P1 Au1 125.05(9) . . ?
S1 P1 Au1 117.33(4) . . ?
C2 C1 P1 105.89(19) . . ?
C2 C1 S1 112.65(19) . . ?
P1 C1 S1 68.89(10) . . ?
C2 C1 Si1 120.92(19) . . ?
P1 C1 Si1 125.30(16) . . ?
S1 C1 Si1 111.88(14) . . ?
C1 C2 C3 109.9(2) . . ?
C2 C3 C4 110.0(2) . . ?
C3 C4 P1 102.42(18) . . ?
C3 C4 Si3 111.84(19) . . ?
P1 C4 Si3 109.80(14) . . ?
C3 C4 Si2 110.89(19) . . ?
P1 C4 Si2 108.49(14) . . ?
Si3 C4 Si2 112.85(14) . . ?
C1 S1 P1 53.75(9) . . ?
C5 Au1 P1 173.91(8) . . ?
C10 C5 C6 115.6(3) . . ?
C10 C5 Au1 121.5(2) . . ?
C6 C5 Au1 122.3(2) . . ?
F1 C6 C5 120.5(3) . . ?
F1 C6 C7 116.2(3) . . ?
C5 C6 C7 123.2(3) . . ?
F2 C7 C8 119.6(3) . . ?
F2 C7 C6 121.4(3) . . ?
C8 C7 C6 118.9(3) . . ?
F3 C8 C9 119.8(3) . . ?
F3 C8 C7 120.0(3) . . ?
C9 C8 C7 120.2(3) . . ?
F4 C9 C8 120.1(3) . . ?
F4 C9 C10 121.4(3) . . ?
C8 C9 C10 118.5(3) . . ?
F5 C10 C5 120.1(3) . . ?
F5 C10 C9 116.4(3) . . ?
C5 C10 C9 123.5(3) . . ?
C11 Si1 C12 112.05(15) . . ?
C11 Si1 C13 109.63(14) . . ?
C12 Si1 C13 108.21(14) . . ?
C11 Si1 C1 108.49(13) . . ?
C12 Si1 C1 108.65(13) . . ?
C13 Si1 C1 109.79(13) . . ?
C18 C13 C14 116.8(3) . . ?
C18 C13 Si1 120.4(2) . . ?
C14 C13 Si1 122.5(2) . . ?
C15 C14 C13 121.4(3) . . ?
C16 C15 C14 120.0(3) . . ?
C15 C16 C17 120.3(3) . . ?
C16 C17 C18 119.4(3) . . ?
C17 C18 C13 122.1(3) . . ?
C19 Si2 C20 109.51(14) . . ?
C19 Si2 C21 105.91(14) . . ?
C20 Si2 C21 106.69(14) . . ?
C19 Si2 C4 111.73(13) . . ?
C20 Si2 C4 110.05(13) . . ?
C21 Si2 C4 112.74(13) . . ?
C22 C21 C26 116.7(3) . . ?
C22 C21 Si2 120.9(2) . . ?
C26 C21 Si2 121.8(2) . . ?
C23 C22 C21 121.6(3) . . ?
C24 C23 C22 120.7(3) . . ?
C23 C24 C25 119.1(3) . . ?
C24 C25 C26 120.6(3) . . ?
C25 C26 C21 121.3(3) . . ?
C28 Si3 C27 107.76(15) . . ?
C28 Si3 C29 107.34(15) . . ?
C27 Si3 C29 109.95(14) . . ?
C28 Si3 C4 111.62(14) . . ?
C27 Si3 C4 111.33(13) . . ?
C29 Si3 C4 108.76(13) . . ?
C30 C29 C34 117.5(3) . . ?
C30 C29 Si3 122.4(2) . . ?
C34 C29 Si3 120.1(2) . . ?
C29 C30 C31 121.6(3) . . ?
C32 C31 C30 119.4(3) . . ?
C31 C32 C33 120.4(3) . . ?
C32 C33 C34 119.9(3) . . ?
C33 C34 C29 121.3(3) . . ?
C35 P2 C38 98.86(13) . . ?
C35 P2 S2 57.02(9) . . ?
C38 P2 S2 108.44(10) . . ?
C35 P2 Au2 129.22(10) . . ?
C38 P2 Au2 126.27(9) . . ?
S2 P2 Au2 116.86(4) . . ?
C35 S2 P2 54.05(9) . . ?
C36 C35 P2 106.74(19) . . ?
C36 C35 S2 111.35(19) . . ?
P2 C35 S2 68.93(10) . . ?
C36 C35 Si4 119.5(2) . . ?
P2 C35 Si4 125.49(16) . . ?
S2 C35 Si4 114.11(14) . . ?
C35 C36 C37 109.8(2) . . ?
C36 C37 C38 110.7(2) . . ?
C37 C38 P2 102.54(18) . . ?
C37 C38 Si5 108.24(18) . . ?
P2 C38 Si5 110.95(14) . . ?
C37 C38 Si6 109.70(19) . . ?
P2 C38 Si6 109.18(14) . . ?
Si5 C38 Si6 115.43(14) . . ?
C39 Au2 P2 173.45(8) . . ?
C40 C39 C44 115.6(3) . . ?
C40 C39 Au2 121.9(2) . . ?
C44 C39 Au2 122.1(2) . . ?
F6 C40 C39 119.9(3) . . ?
F6 C40 C41 117.2(3) . . ?
C39 C40 C41 122.9(3) . . ?
F7 C41 C42 119.5(3) . . ?
F7 C41 C40 121.1(3) . . ?
C42 C41 C40 119.4(3) . . ?
F8 C42 C43 119.9(3) . . ?
F8 C42 C41 120.5(3) . . ?
C43 C42 C41 119.6(3) . . ?
F9 C43 C42 119.5(3) . . ?
F9 C43 C44 120.8(3) . . ?
C42 C43 C44 119.7(3) . . ?
F10 C44 C39 120.5(3) . . ?
F10 C44 C43 116.7(3) . . ?
C39 C44 C43 122.7(3) . . ?
C45 Si4 C46 111.19(16) . . ?
C45 Si4 C47 110.60(15) . . ?
C46 Si4 C47 110.27(15) . . ?
C45 Si4 C35 111.22(14) . . ?
C46 Si4 C35 106.22(14) . . ?
C47 Si4 C35 107.18(12) . . ?
C48 C47 C52 117.3(3) . . ?
C48 C47 Si4 122.4(2) . . ?
C52 C47 Si4 120.3(2) . . ?
C49 C48 C47 121.6(3) . . ?
C50 C49 C48 119.6(3) . . ?
C51 C50 C49 120.3(3) . . ?
C52 C51 C50 119.8(3) . . ?
C51 C52 C47 121.4(3) . . ?
C53 Si5 C54 106.34(16) . . ?
C53 Si5 C55 106.61(14) . . ?
C54 Si5 C55 109.96(14) . . ?
C53 Si5 C38 110.65(13) . . ?
C54 Si5 C38 109.70(14) . . ?
C55 Si5 C38 113.31(12) . . ?
C60 C55 C56 116.8(3) . . ?
C60 C55 Si5 122.2(2) . . ?
C56 C55 Si5 120.9(2) . . ?
C57 C56 C55 121.4(3) . . ?
C56 C57 C58 120.4(3) . . ?
C57 C58 C59 119.7(3) . . ?
C60 C59 C58 119.6(3) . . ?
C59 C60 C55 122.1(3) . . ?
C62 Si6 C61 106.76(14) . . ?
C62 Si6 C63 109.21(14) . . ?
C61 Si6 C63 106.47(14) . . ?
C62 Si6 C38 108.66(13) . . ?
C61 Si6 C38 111.50(13) . . ?
C63 Si6 C38 113.98(12) . . ?
C68 C63 C64 117.1(3) . . ?
C68 C63 Si6 122.1(2) . . ?
C64 C63 Si6 120.5(2) . . ?
C65 C64 C63 121.2(3) . . ?
C64 C65 C66 120.0(3) . . ?
C65 C66 C67 120.0(3) . . ?
C66 C67 C68 120.1(3) . . ?
C67 C68 C63 121.6(3) . . ?
C72 P3 C69 99.40(13) . . ?
C72 P3 S3 109.51(10) . . ?
C69 P3 S3 57.15(9) . . ?
C72 P3 Au3 125.23(9) . . ?
C69 P3 Au3 129.21(10) . . ?
S3 P3 Au3 117.09(4) . . ?
C69 S3 P3 54.38(9) . . ?
C70 C69 P3 106.08(19) . . ?
C70 C69 S3 111.9(2) . . ?
P3 C69 S3 68.47(10) . . ?
C70 C69 Si7 119.5(2) . . ?
P3 C69 Si7 126.21(16) . . ?
S3 C69 Si7 113.85(15) . . ?
C71 C70 C69 109.8(2) . . ?
C70 C71 C72 111.1(2) . . ?
C71 C72 P3 102.13(18) . . ?
C71 C72 Si8 112.10(19) . . ?
P3 C72 Si8 107.72(14) . . ?
C71 C72 Si9 107.05(19) . . ?
P3 C72 Si9 113.97(15) . . ?
Si8 C72 Si9 113.39(14) . . ?
C73 Au3 P3 176.90(8) . . ?
C74 C73 C78 114.8(3) . . ?
C74 C73 Au3 122.0(2) . . ?
C78 C73 Au3 123.1(2) . . ?
F11 C74 C75 116.2(3) . . ?
F11 C74 C73 119.8(2) . . ?
C75 C74 C73 124.0(3) . . ?
F12 C75 C76 120.1(3) . . ?
F12 C75 C74 121.3(3) . . ?
C76 C75 C74 118.6(3) . . ?
F13 C76 C77 120.0(3) . . ?
F13 C76 C75 120.1(3) . . ?
C77 C76 C75 119.9(3) . . ?
F14 C77 C76 119.9(3) . . ?
F14 C77 C78 120.8(3) . . ?
C76 C77 C78 119.3(3) . . ?
F15 C78 C73 119.9(3) . . ?
F15 C78 C77 116.7(3) . . ?
C73 C78 C77 123.4(3) . . ?
C79 Si7 C80 111.38(16) . . ?
C79 Si7 C81 108.04(15) . . ?
C80 Si7 C81 110.52(15) . . ?
C79 Si7 C69 108.12(15) . . ?
C80 Si7 C69 109.33(14) . . ?
C81 Si7 C69 109.38(13) . . ?
C86 C81 C82 117.2(3) . . ?
C86 C81 Si7 121.8(2) . . ?
C82 C81 Si7 120.9(2) . . ?
C83 C82 C81 121.5(3) . . ?
C84 C83 C82 119.8(3) . . ?
C85 C84 C83 120.0(3) . . ?
C84 C85 C86 120.0(4) . . ?
C85 C86 C81 121.4(3) . . ?
C88 Si8 C87 109.44(14) . . ?
C88 Si8 C89 107.90(14) . . ?
C87 Si8 C89 104.66(13) . . ?
C88 Si8 C72 107.80(13) . . ?
C87 Si8 C72 115.40(13) . . ?
C89 Si8 C72 111.42(12) . . ?
C90 C89 C94 116.7(3) . . ?
C90 C89 Si8 120.8(2) . . ?
C94 C89 Si8 122.0(2) . . ?
C91 C90 C89 121.9(3) . . ?
C90 C91 C92 119.9(3) . . ?
C93 C92 C91 119.5(3) . . ?
C94 C93 C92 120.3(3) . . ?
C93 C94 C89 121.7(3) . . ?
C95 Si9 C96 107.97(16) . . ?
C95 Si9 C97 109.47(14) . . ?
C96 Si9 C97 108.28(14) . . ?
C95 Si9 C72 108.60(14) . . ?
C96 Si9 C72 111.06(13) . . ?
C97 Si9 C72 111.39(12) . . ?
C98 C97 C102 117.6(3) . . ?
C98 C97 Si9 121.2(2) . . ?
C102 C97 Si9 121.2(2) . . ?
C99 C98 C97 121.5(3) . . ?
C100 C99 C98 119.6(3) . . ?
C101 C100 C99 119.9(3) . . ?
C100 C101 C102 120.3(3) . . ?
C101 C102 C97 121.2(3) . . ?
C103 P4 C106 99.49(13) . . ?
C103 P4 S4 57.35(9) . . ?
C106 P4 S4 108.13(10) . . ?
C103 P4 Au4 131.16(10) . . ?
C106 P4 Au4 124.25(9) . . ?
S4 P4 Au4 117.58(4) . . ?
C103 S4 P4 53.84(9) . . ?
C104 C103 P4 106.14(19) . . ?
C104 C103 S4 112.8(2) . . ?
P4 C103 S4 68.81(10) . . ?
C104 C103 Si10 121.3(2) . . ?
P4 C103 Si10 124.64(16) . . ?
S4 C103 Si10 111.72(14) . . ?
C103 C104 C105 109.8(2) . . ?
C104 C105 C106 110.3(2) . . ?
C105 C106 P4 102.71(18) . . ?
C105 C106 Si11 110.53(19) . . ?
P4 C106 Si11 108.26(14) . . ?
C105 C106 Si12 111.52(19) . . ?
P4 C106 Si12 109.53(14) . . ?
Si11 C106 Si12 113.66(14) . . ?
C107 Au4 P4 174.91(8) . . ?
C112 C107 C108 115.4(3) . . ?
C112 C107 Au4 122.3(2) . . ?
C108 C107 Au4 122.0(2) . . ?
F16 C108 C109 116.8(3) . . ?
F16 C108 C107 120.5(3) . . ?
C109 C108 C107 122.7(3) . . ?
F17 C109 C110 119.7(3) . . ?
F17 C109 C108 121.0(3) . . ?
C110 C109 C108 119.3(3) . . ?
F18 C110 C111 120.6(3) . . ?
F18 C110 C109 119.4(3) . . ?
C111 C110 C109 119.9(3) . . ?
F19 C111 C110 119.9(3) . . ?
F19 C111 C112 121.0(3) . . ?
C110 C111 C112 119.0(3) . . ?
F20 C112 C107 119.7(3) . . ?
F20 C112 C111 116.7(3) . . ?
C107 C112 C111 123.6(3) . . ?
C113 Si10 C114 112.51(15) . . ?
C113 Si10 C115 109.64(14) . . ?
C114 Si10 C115 109.80(14) . . ?
C113 Si10 C103 108.68(13) . . ?
C114 Si10 C103 107.82(14) . . ?
C115 Si10 C103 108.28(13) . . ?
C116 C115 C120 117.2(3) . . ?
C116 C115 Si10 122.9(2) . . ?
C120 C115 Si10 119.8(2) . . ?
C117 C116 C115 121.2(3) . . ?
C118 C117 C116 120.3(3) . . ?
C119 C118 C117 119.8(3) . . ?
C118 C119 C120 120.2(3) . . ?
C119 C120 C115 121.2(3) . . ?
C122 Si11 C121 110.26(14) . . ?
C122 Si11 C123 107.16(14) . . ?
C121 Si11 C123 106.85(14) . . ?
C122 Si11 C106 109.32(13) . . ?
C121 Si11 C106 110.86(13) . . ?
C123 Si11 C106 112.31(12) . . ?
C128 C123 C124 116.2(3) . . ?
C128 C123 Si11 121.8(2) . . ?
C124 C123 Si11 121.6(2) . . ?
C125 C124 C123 122.3(3) . . ?
C124 C125 C126 119.7(3) . . ?
C127 C126 C125 119.8(3) . . ?
C126 C127 C128 120.1(3) . . ?
C127 C128 C123 121.8(3) . . ?
C129 Si12 C131 107.89(16) . . ?
C129 Si12 C130 106.90(18) . . ?
C131 Si12 C130 108.75(15) . . ?
C129 Si12 C106 110.50(14) . . ?
C131 Si12 C106 110.19(13) . . ?
C130 Si12 C106 112.45(14) . . ?
C136 C131 C132 117.4(3) . . ?
C136 C131 Si12 122.9(2) . . ?
C132 C131 Si12 119.6(2) . . ?
C133 C132 C131 121.3(3) . . ?
C134 C133 C132 120.1(3) . . ?
C135 C134 C133 119.8(3) . . ?
C134 C135 C136 120.1(3) . . ?
C131 C136 C135 121.1(3) . . ?

loop_
_geom_bond_atom_site_label_1
_geom_bond_atom_site_label_2
_geom_bond_distance
_geom_bond_site_symmetry_2
_geom_bond_publ_flag
P1 C1 1.803(3) . ?
P1 C4 1.819(3) . ?
P1 S1 2.0858(10) . ?
P1 Au1 2.2620(7) . ?
C1 C2 1.531(4) . ?
C1 S1 1.883(3) . ?
C1 Si1 1.899(3) . ?
C2 C3 1.539(4) . ?
C3 C4 1.570(4) . ?
C4 Si3 1.932(3) . ?
C4 Si2 1.936(3) . ?
Au1 C5 2.051(3) . ?
C5 C10 1.376(4) . ?
C5 C6 1.372(4) . ?
C6 F1 1.353(4) . ?
C6 C7 1.387(4) . ?
C7 F2 1.339(4) . ?
C7 C8 1.375(5) . ?
C8 F3 1.348(3) . ?
C8 C9 1.375(5) . ?
C9 F4 1.345(4) . ?
C9 C10 1.388(4) . ?
C10 F5 1.356(3) . ?
Si1 C11 1.853(3) . ?
Si1 C12 1.862(3) . ?
Si1 C13 1.865(3) . ?
C13 C18 1.398(4) . ?
C13 C14 1.396(4) . ?
C14 C15 1.393(5) . ?
C15 C16 1.375(5) . ?
C16 C17 1.378(5) . ?
C17 C18 1.390(5) . ?
Si2 C19 1.862(3) . ?
Si2 C20 1.866(3) . ?
Si2 C21 1.888(3) . ?
C21 C22 1.402(4) . ?
C21 C26 1.405(4) . ?
C22 C23 1.384(4) . ?
C23 C24 1.378(5) . ?
C24 C25 1.381(5) . ?
C25 C26 1.387(5) . ?
Si3 C28 1.863(3) . ?
Si3 C27 1.865(3) . ?
Si3 C29 1.870(3) . ?
C29 C30 1.395(4) . ?
C29 C34 1.399(4) . ?
C30 C31 1.395(5) . ?
C31 C32 1.380(5) . ?
C32 C33 1.382(5) . ?
C33 C34 1.389(5) . ?
P2 C35 1.812(3) . ?
P2 C38 1.821(3) . ?
P2 S2 2.0891(10) . ?
P2 Au2 2.2562(7) . ?
S2 C35 1.878(3) . ?
C35 C36 1.529(4) . ?
C35 Si4 1.882(3) . ?
C36 C37 1.539(4) . ?
C37 C38 1.566(4) . ?
C38 Si5 1.925(3) . ?
C38 Si6 1.940(3) . ?
Au2 C39 2.051(3) . ?
C39 C40 1.381(4) . ?
C39 C44 1.383(4) . ?
C40 F6 1.347(4) . ?
C40 C41 1.386(4) . ?
C41 F7 1.343(4) . ?
C41 C42 1.373(5) . ?
C42 F8 1.341(3) . ?
C42 C43 1.372(4) . ?
C43 F9 1.347(4) . ?
C43 C44 1.385(4) . ?
C44 F10 1.353(3) . ?
Si4 C45 1.855(3) . ?
Si4 C46 1.860(3) . ?
Si4 C47 1.862(3) . ?
C47 C48 1.390(4) . ?
C47 C52 1.407(4) . ?
C48 C49 1.392(4) . ?
C49 C50 1.380(5) . ?
C50 C51 1.381(5) . ?
C51 C52 1.382(4) . ?
Si5 C53 1.861(3) . ?
Si5 C54 1.866(3) . ?
Si5 C55 1.876(3) . ?
C55 C60 1.399(4) . ?
C55 C56 1.406(4) . ?
C56 C57 1.380(4) . ?
C57 C58 1.384(5) . ?
C58 C59 1.387(5) . ?
C59 C60 1.384(4) . ?
Si6 C62 1.864(3) . ?
Si6 C61 1.868(3) . ?
Si6 C63 1.871(3) . ?
C63 C68 1.397(4) . ?
C63 C64 1.418(4) . ?
C64 C65 1.386(4) . ?
C65 C66 1.385(5) . ?
C66 C67 1.384(4) . ?
C67 C68 1.388(4) . ?
P3 C72 1.814(3) . ?
P3 C69 1.819(3) . ?
P3 S3 2.0811(10) . ?
P3 Au3 2.2646(7) . ?
S3 C69 1.880(3) . ?
C69 C70 1.534(4) . ?
C69 Si7 1.890(3) . ?
C70 C71 1.534(4) . ?
C71 C72 1.569(4) . ?
C72 Si8 1.936(3) . ?
C72 Si9 1.935(3) . ?
Au3 C73 2.050(3) . ?
C73 C74 1.382(4) . ?
C73 C78 1.377(4) . ?
C74 F11 1.362(3) . ?
C74 C75 1.381(4) . ?
C75 F12 1.344(4) . ?
C75 C76 1.380(5) . ?
C76 F13 1.346(3) . ?
C76 C77 1.367(5) . ?
C77 F14 1.343(4) . ?
C77 C78 1.389(4) . ?
C78 F15 1.347(4) . ?
Si7 C79 1.854(3) . ?
Si7 C80 1.854(3) . ?
Si7 C81 1.872(3) . ?
C81 C86 1.393(4) . ?
C81 C82 1.394(4) . ?
C82 C83 1.392(5) . ?
C83 C84 1.376(6) . ?
C84 C85 1.375(6) . ?
C85 C86 1.388(5) . ?
Si8 C88 1.864(3) . ?
Si8 C87 1.868(3) . ?
Si8 C89 1.885(3) . ?
C89 C90 1.400(4) . ?
C89 C94 1.402(4) . ?
C90 C91 1.386(4) . ?
C91 C92 1.387(4) . ?
C92 C93 1.383(4) . ?
C93 C94 1.384(4) . ?
Si9 C95 1.867(3) . ?
Si9 C96 1.868(3) . ?
Si9 C97 1.869(3) . ?
C97 C98 1.399(4) . ?
C97 C102 1.400(4) . ?
C98 C99 1.394(4) . ?
C99 C100 1.391(5) . ?
C100 C101 1.383(5) . ?
C101 C102 1.389(4) . ?
P4 C103 1.804(3) . ?
P4 C106 1.813(3) . ?
P4 S4 2.0833(10) . ?
P4 Au4 2.2599(7) . ?
S4 C103 1.881(3) . ?
C103 C104 1.530(4) . ?
C103 Si10 1.897(3) . ?
C104 C105 1.541(4) . ?
C105 C106 1.567(4) . ?
C106 Si11 1.935(3) . ?
C106 Si12 1.935(3) . ?
Au4 C107 2.047(3) . ?
C107 C112 1.374(4) . ?
C107 C108 1.388(4) . ?
C108 F16 1.354(3) . ?
C108 C109 1.380(4) . ?
C109 F17 1.349(4) . ?
C109 C110 1.375(5) . ?
C110 F18 1.345(3) . ?
C110 C111 1.371(5) . ?
C111 F19 1.348(4) . ?
C111 C112 1.377(4) . ?
C112 F20 1.357(4) . ?
Si10 C113 1.857(3) . ?
Si10 C114 1.857(3) . ?
Si10 C115 1.866(3) . ?
C115 C116 1.392(4) . ?
C115 C120 1.405(4) . ?
C116 C117 1.387(4) . ?
C117 C118 1.379(5) . ?
C118 C119 1.371(5) . ?
C119 C120 1.387(4) . ?
Si11 C122 1.862(3) . ?
Si11 C121 1.869(3) . ?
Si11 C123 1.881(3) . ?
C123 C128 1.400(4) . ?
C123 C124 1.402(4) . ?
C124 C125 1.382(4) . ?
C125 C126 1.386(5) . ?
C126 C127 1.376(5) . ?
C127 C128 1.388(4) . ?
Si12 C129 1.862(3) . ?
Si12 C131 1.870(3) . ?
Si12 C130 1.879(3) . ?
C131 C136 1.392(4) . ?
C131 C132 1.397(4) . ?
C132 C133 1.384(5) . ?
C133 C134 1.378(5) . ?
C134 C135 1.376(5) . ?
C135 C136 1.394(5) . ?

loop_
_geom_torsion_atom_site_label_1
_geom_torsion_atom_site_label_2
_geom_torsion_atom_site_label_3
_geom_torsion_atom_site_label_4
_geom_torsion
_geom_torsion_site_symmetry_1
_geom_torsion_site_symmetry_2
_geom_torsion_site_symmetry_3
_geom_torsion_site_symmetry_4
_geom_torsion_publ_flag
C4 P1 C1 C2 -3.7(2) . . . . ?
S1 P1 C1 C2 -108.6(2) . . . . ?
Au1 P1 C1 C2 151.55(14) . . . . ?
C4 P1 C1 S1 104.96(11) . . . . ?
Au1 P1 C1 S1 -99.83(10) . . . . ?
C4 P1 C1 Si1 -152.56(18) . . . . ?
S1 P1 C1 Si1 102.48(19) . . . . ?
Au1 P1 C1 Si1 2.7(2) . . . . ?
P1 C1 C2 C3 23.9(3) . . . . ?
S1 C1 C2 C3 -49.5(3) . . . . ?
Si1 C1 C2 C3 174.44(19) . . . . ?
C1 C2 C3 C4 -38.2(3) . . . . ?
C2 C3 C4 P1 32.7(3) . . . . ?
C2 C3 C4 Si3 150.20(19) . . . . ?
C2 C3 C4 Si2 -82.9(2) . . . . ?
C1 P1 C4 C3 -16.5(2) . . . . ?
S1 P1 C4 C3 42.14(19) . . . . ?
Au1 P1 C4 C3 -173.54(13) . . . . ?
C1 P1 C4 Si3 -135.44(14) . . . . ?
S1 P1 C4 Si3 -76.81(13) . . . . ?
Au1 P1 C4 Si3 67.51(16) . . . . ?
C1 P1 C4 Si2 100.80(15) . . . . ?
S1 P1 C4 Si2 159.44(10) . . . . ?
Au1 P1 C4 Si2 -56.24(16) . . . . ?
C2 C1 S1 P1 99.0(2) . . . . ?
Si1 C1 S1 P1 -120.83(17) . . . . ?
C10 C5 C6 F1 178.9(3) . . . . ?
Au1 C5 C6 F1 7.1(4) . . . . ?
C10 C5 C6 C7 0.6(5) . . . . ?
Au1 C5 C6 C7 -171.2(3) . . . . ?
F1 C6 C7 F2 1.2(5) . . . . ?
C5 C6 C7 F2 179.5(3) . . . . ?
F1 C6 C7 C8 -179.5(3) . . . . ?
C5 C6 C7 C8 -1.1(5) . . . . ?
F2 C7 C8 F3 -0.4(5) . . . . ?
C6 C7 C8 F3 -179.8(3) . . . . ?
F2 C7 C8 C9 180.0(3) . . . . ?
C6 C7 C8 C9 0.6(5) . . . . ?
F3 C8 C9 F4 0.4(5) . . . . ?
C7 C8 C9 F4 180.0(3) . . . . ?
F3 C8 C9 C10 -179.3(3) . . . . ?
C7 C8 C9 C10 0.3(5) . . . . ?
C6 C5 C10 F5 -177.8(3) . . . . ?
Au1 C5 C10 F5 -5.9(4) . . . . ?
C6 C5 C10 C9 0.3(5) . . . . ?
Au1 C5 C10 C9 172.2(2) . . . . ?
F4 C9 C10 F5 -2.2(4) . . . . ?
C8 C9 C10 F5 177.4(3) . . . . ?
F4 C9 C10 C5 179.6(3) . . . . ?
C8 C9 C10 C5 -0.8(5) . . . . ?
C2 C1 Si1 C11 -43.2(3) . . . . ?
P1 C1 Si1 C11 101.5(2) . . . . ?
S1 C1 Si1 C11 -179.56(15) . . . . ?
C2 C1 Si1 C12 -165.2(2) . . . . ?
P1 C1 Si1 C12 -20.6(2) . . . . ?
S1 C1 Si1 C12 58.39(18) . . . . ?
C2 C1 Si1 C13 76.6(2) . . . . ?
P1 C1 Si1 C13 -138.75(18) . . . . ?
S1 C1 Si1 C13 -59.77(18) . . . . ?
C11 Si1 C13 C18 -154.5(2) . . . . ?
C12 Si1 C13 C18 -32.0(3) . . . . ?
C1 Si1 C13 C18 86.4(3) . . . . ?
C11 Si1 C13 C14 20.0(3) . . . . ?
C12 Si1 C13 C14 142.5(3) . . . . ?
C1 Si1 C13 C14 -99.1(3) . . . . ?
C18 C13 C14 C15 1.7(5) . . . . ?
Si1 C13 C14 C15 -173.0(3) . . . . ?
C13 C14 C15 C16 -0.5(5) . . . . ?
C14 C15 C16 C17 -1.1(5) . . . . ?
C15 C16 C17 C18 1.4(5) . . . . ?
C16 C17 C18 C13 -0.1(5) . . . . ?
C14 C13 C18 C17 -1.4(5) . . . . ?
Si1 C13 C18 C17 173.4(3) . . . . ?
C19 Si2 C21 C22 138.9(2) . . . . ?
C20 Si2 C21 C22 22.3(3) . . . . ?
C4 Si2 C21 C22 -98.6(3) . . . . ?
C19 Si2 C21 C26 -31.2(3) . . . . ?
C20 Si2 C21 C26 -147.8(2) . . . . ?
C4 Si2 C21 C26 91.3(3) . . . . ?
C26 C21 C22 C23 0.4(4) . . . . ?
Si2 C21 C22 C23 -170.1(3) . . . . ?
C21 C22 C23 C24 0.2(5) . . . . ?
C22 C23 C24 C25 -0.7(5) . . . . ?
C23 C24 C25 C26 0.6(5) . . . . ?
C24 C25 C26 C21 0.1(5) . . . . ?
C22 C21 C26 C25 -0.6(4) . . . . ?
Si2 C21 C26 C25 169.9(2) . . . . ?
C28 Si3 C29 C30 -130.6(3) . . . . ?
C27 Si3 C29 C30 -13.6(3) . . . . ?
C4 Si3 C29 C30 108.5(3) . . . . ?
C28 Si3 C29 C34 49.7(3) . . . . ?
C27 Si3 C29 C34 166.7(2) . . . . ?
C4 Si3 C29 C34 -71.2(3) . . . . ?
C34 C29 C30 C31 1.4(5) . . . . ?
Si3 C29 C30 C31 -178.3(3) . . . . ?
C29 C30 C31 C32 0.0(5) . . . . ?
C30 C31 C32 C33 -1.5(6) . . . . ?
C31 C32 C33 C34 1.5(6) . . . . ?
C32 C33 C34 C29 0.0(5) . . . . ?
C30 C29 C34 C33 -1.4(5) . . . . ?
Si3 C29 C34 C33 178.3(3) . . . . ?
C38 P2 C35 C36 -0.7(2) . . . . ?
S2 P2 C35 C36 -107.0(2) . . . . ?
Au2 P2 C35 C36 153.51(15) . . . . ?
C38 P2 C35 S2 106.29(11) . . . . ?
Au2 P2 C35 S2 -99.54(10) . . . . ?
C38 P2 C35 Si4 -148.47(18) . . . . ?
S2 P2 C35 Si4 105.24(19) . . . . ?
Au2 P2 C35 Si4 5.7(2) . . . . ?
P2 S2 C35 C36 100.4(2) . . . . ?
P2 S2 C35 Si4 -120.61(18) . . . . ?
P2 C35 C36 C37 20.4(3) . . . . ?
S2 C35 C36 C37 -53.0(3) . . . . ?
Si4 C35 C36 C37 170.5(2) . . . . ?
C35 C36 C37 C38 -35.9(3) . . . . ?
C36 C37 C38 P2 32.9(3) . . . . ?
C36 C37 C38 Si5 150.2(2) . . . . ?
C36 C37 C38 Si6 -83.0(2) . . . . ?
C35 P2 C38 C37 -18.2(2) . . . . ?
S2 P2 C38 C37 39.89(19) . . . . ?
Au2 P2 C38 C37 -173.45(13) . . . . ?
C35 P2 C38 Si5 -133.57(15) . . . . ?
S2 P2 C38 Si5 -75.49(14) . . . . ?
Au2 P2 C38 Si5 71.17(17) . . . . ?
C35 P2 C38 Si6 98.11(15) . . . . ?
S2 P2 C38 Si6 156.19(10) . . . . ?
Au2 P2 C38 Si6 -57.15(17) . . . . ?
C44 C39 C40 F6 179.1(3) . . . . ?
Au2 C39 C40 F6 -8.1(4) . . . . ?
C44 C39 C40 C41 -0.6(4) . . . . ?
Au2 C39 C40 C41 172.3(2) . . . . ?
F6 C40 C41 F7 -2.5(4) . . . . ?
C39 C40 C41 F7 177.1(3) . . . . ?
F6 C40 C41 C42 179.6(3) . . . . ?
C39 C40 C41 C42 -0.8(5) . . . . ?
F7 C41 C42 F8 2.4(5) . . . . ?
C40 C41 C42 F8 -179.6(3) . . . . ?
F7 C41 C42 C43 -176.4(3) . . . . ?
C40 C41 C42 C43 1.6(5) . . . . ?
F8 C42 C43 F9 -0.2(4) . . . . ?
C41 C42 C43 F9 178.6(3) . . . . ?
F8 C42 C43 C44 -179.8(3) . . . . ?
C41 C42 C43 C44 -1.0(5) . . . . ?
C40 C39 C44 F10 -179.4(3) . . . . ?
Au2 C39 C44 F10 7.7(4) . . . . ?
C40 C39 C44 C43 1.1(4) . . . . ?
Au2 C39 C44 C43 -171.7(2) . . . . ?
F9 C43 C44 F10 0.5(4) . . . . ?
C42 C43 C44 F10 -179.8(3) . . . . ?
F9 C43 C44 C39 180.0(3) . . . . ?
C42 C43 C44 C39 -0.4(5) . . . . ?
C36 C35 Si4 C45 -174.8(2) . . . . ?
P2 C35 Si4 C45 -30.7(2) . . . . ?
S2 C35 Si4 C45 49.8(2) . . . . ?
C36 C35 Si4 C46 64.1(3) . . . . ?
P2 C35 Si4 C46 -151.82(19) . . . . ?
S2 C35 Si4 C46 -71.30(19) . . . . ?
C36 C35 Si4 C47 -53.8(3) . . . . ?
P2 C35 Si4 C47 90.3(2) . . . . ?
S2 C35 Si4 C47 170.83(15) . . . . ?
C45 Si4 C47 C48 21.7(3) . . . . ?
C46 Si4 C47 C48 145.1(2) . . . . ?
C35 Si4 C47 C48 -99.7(3) . . . . ?
C45 Si4 C47 C52 -158.1(2) . . . . ?
C46 Si4 C47 C52 -34.8(3) . . . . ?
C35 Si4 C47 C52 80.4(3) . . . . ?
C52 C47 C48 C49 1.3(4) . . . . ?
Si4 C47 C48 C49 -178.5(2) . . . . ?
C47 C48 C49 C50 -1.0(5) . . . . ?
C48 C49 C50 C51 0.0(5) . . . . ?
C49 C50 C51 C52 0.7(5) . . . . ?
C50 C51 C52 C47 -0.5(5) . . . . ?
C48 C47 C52 C51 -0.5(4) . . . . ?
Si4 C47 C52 C51 179.3(2) . . . . ?
C53 Si5 C55 C60 131.0(3) . . . . ?
C54 Si5 C55 C60 16.1(3) . . . . ?
C38 Si5 C55 C60 -107.1(3) . . . . ?
C53 Si5 C55 C56 -43.9(3) . . . . ?
C54 Si5 C55 C56 -158.7(2) . . . . ?
C38 Si5 C55 C56 78.1(3) . . . . ?
C60 C55 C56 C57 0.2(4) . . . . ?
Si5 C55 C56 C57 175.3(2) . . . . ?
C55 C56 C57 C58 0.0(5) . . . . ?
C56 C57 C58 C59 0.4(5) . . . . ?
C57 C58 C59 C60 -0.9(5) . . . . ?
C58 C59 C60 C55 1.1(5) . . . . ?
C56 C55 C60 C59 -0.7(4) . . . . ?
Si5 C55 C60 C59 -175.8(2) . . . . ?
C62 Si6 C63 C68 -25.6(3) . . . . ?
C61 Si6 C63 C68 -140.5(2) . . . . ?
C38 Si6 C63 C68 96.2(3) . . . . ?
C62 Si6 C63 C64 148.7(2) . . . . ?
C61 Si6 C63 C64 33.8(3) . . . . ?
C38 Si6 C63 C64 -89.6(3) . . . . ?
C68 C63 C64 C65 -0.5(4) . . . . ?
Si6 C63 C64 C65 -175.1(2) . . . . ?
C63 C64 C65 C66 0.3(5) . . . . ?
C64 C65 C66 C67 0.3(5) . . . . ?
C65 C66 C67 C68 -0.7(5) . . . . ?
C66 C67 C68 C63 0.4(5) . . . . ?
C64 C63 C68 C67 0.2(4) . . . . ?
Si6 C63 C68 C67 174.7(2) . . . . ?
C72 P3 C69 C70 0.4(2) . . . . ?
S3 P3 C69 C70 107.7(2) . . . . ?
Au3 P3 C69 C70 -152.38(15) . . . . ?
C72 P3 C69 S3 -107.22(11) . . . . ?
Au3 P3 C69 S3 99.95(10) . . . . ?
C72 P3 C69 Si7 148.31(19) . . . . ?
S3 P3 C69 Si7 -104.5(2) . . . . ?
Au3 P3 C69 Si7 -4.5(3) . . . . ?
P3 S3 C69 C70 -99.3(2) . . . . ?
P3 S3 C69 Si7 121.33(18) . . . . ?
P3 C69 C70 C71 -20.3(3) . . . . ?
S3 C69 C70 C71 52.5(3) . . . . ?
Si7 C69 C70 C71 -170.8(2) . . . . ?
C69 C70 C71 C72 36.2(3) . . . . ?
C70 C71 C72 P3 -33.2(3) . . . . ?
C70 C71 C72 Si8 81.9(3) . . . . ?
C70 C71 C72 Si9 -153.2(2) . . . . ?
C69 P3 C72 C71 18.3(2) . . . . ?
S3 P3 C72 C71 -40.0(2) . . . . ?
Au3 P3 C72 C71 172.67(14) . . . . ?
C69 P3 C72 Si8 -99.87(14) . . . . ?
S3 P3 C72 Si8 -158.22(9) . . . . ?
Au3 P3 C72 Si8 54.47(16) . . . . ?
C69 P3 C72 Si9 133.40(15) . . . . ?
S3 P3 C72 Si9 75.05(14) . . . . ?
Au3 P3 C72 Si9 -72.26(17) . . . . ?
C78 C73 C74 F11 177.2(3) . . . . ?
Au3 C73 C74 F11 0.1(4) . . . . ?
C78 C73 C74 C75 -1.4(4) . . . . ?
Au3 C73 C74 C75 -178.4(2) . . . . ?
F11 C74 C75 F12 1.4(4) . . . . ?
C73 C74 C75 F12 -180.0(3) . . . . ?
F11 C74 C75 C76 -177.8(3) . . . . ?
C73 C74 C75 C76 0.8(5) . . . . ?
F12 C75 C76 F13 0.5(5) . . . . ?
C74 C75 C76 F13 179.7(3) . . . . ?
F12 C75 C76 C77 -178.4(3) . . . . ?
C74 C75 C76 C77 0.8(5) . . . . ?
F13 C76 C77 F14 -0.5(5) . . . . ?
C75 C76 C77 F14 178.3(3) . . . . ?
F13 C76 C77 C78 179.4(3) . . . . ?
C75 C76 C77 C78 -1.7(5) . . . . ?
C74 C73 C78 F15 -178.0(3) . . . . ?
Au3 C73 C78 F15 -1.0(4) . . . . ?
C74 C73 C78 C77 0.5(5) . . . . ?
Au3 C73 C78 C77 177.5(2) . . . . ?
F14 C77 C78 F15 -0.5(5) . . . . ?
C76 C77 C78 F15 179.6(3) . . . . ?
F14 C77 C78 C73 -179.0(3) . . . . ?
C76 C77 C78 C73 1.1(5) . . . . ?
C70 C69 Si7 C79 29.2(3) . . . . ?
P3 C69 Si7 C79 -114.8(2) . . . . ?
S3 C69 Si7 C79 165.22(16) . . . . ?
C70 C69 Si7 C80 150.7(2) . . . . ?
P3 C69 Si7 C80 6.6(2) . . . . ?
S3 C69 Si7 C80 -73.35(19) . . . . ?
C70 C69 Si7 C81 -88.2(2) . . . . ?
P3 C69 Si7 C81 127.79(19) . . . . ?
S3 C69 Si7 C81 47.80(19) . . . . ?
C79 Si7 C81 C86 157.3(3) . . . . ?
C80 Si7 C81 C86 35.2(3) . . . . ?
C69 Si7 C81 C86 -85.3(3) . . . . ?
C79 Si7 C81 C82 -19.1(3) . . . . ?
C80 Si7 C81 C82 -141.1(3) . . . . ?
C69 Si7 C81 C82 98.4(3) . . . . ?
C86 C81 C82 C83 -1.2(5) . . . . ?
Si7 C81 C82 C83 175.2(3) . . . . ?
C81 C82 C83 C84 0.5(5) . . . . ?
C82 C83 C84 C85 0.9(6) . . . . ?
C83 C84 C85 C86 -1.4(5) . . . . ?
C84 C85 C86 C81 0.6(5) . . . . ?
C82 C81 C86 C85 0.7(5) . . . . ?
Si7 C81 C86 C85 -175.8(3) . . . . ?
C88 Si8 C89 C90 149.3(2) . . . . ?
C87 Si8 C89 C90 32.8(3) . . . . ?
C72 Si8 C89 C90 -92.6(3) . . . . ?
C88 Si8 C89 C94 -21.7(3) . . . . ?
C87 Si8 C89 C94 -138.2(2) . . . . ?
C72 Si8 C89 C94 96.5(3) . . . . ?
C94 C89 C90 C91 0.1(4) . . . . ?
Si8 C89 C90 C91 -171.3(2) . . . . ?
C89 C90 C91 C92 -0.1(5) . . . . ?
C90 C91 C92 C93 -0.4(5) . . . . ?
C91 C92 C93 C94 0.8(4) . . . . ?
C92 C93 C94 C89 -0.8(4) . . . . ?
C90 C89 C94 C93 0.4(4) . . . . ?
Si8 C89 C94 C93 171.7(2) . . . . ?
C95 Si9 C97 C98 -14.8(3) . . . . ?
C96 Si9 C97 C98 -132.3(2) . . . . ?
C72 Si9 C97 C98 105.3(2) . . . . ?
C95 Si9 C97 C102 167.5(2) . . . . ?
C96 Si9 C97 C102 50.0(3) . . . . ?
C72 Si9 C97 C102 -72.4(3) . . . . ?
C102 C97 C98 C99 1.2(4) . . . . ?
Si9 C97 C98 C99 -176.6(2) . . . . ?
C97 C98 C99 C100 0.6(5) . . . . ?
C98 C99 C100 C101 -1.5(5) . . . . ?
C99 C100 C101 C102 0.7(5) . . . . ?
C100 C101 C102 C97 1.1(5) . . . . ?
C98 C97 C102 C101 -2.0(4) . . . . ?
Si9 C97 C102 C101 175.7(2) . . . . ?
C106 P4 C103 C104 -3.1(2) . . . . ?
S4 P4 C103 C104 -108.7(2) . . . . ?
Au4 P4 C103 C104 151.53(15) . . . . ?
C106 P4 C103 S4 105.53(11) . . . . ?
Au4 P4 C103 S4 -99.80(10) . . . . ?
C106 P4 C103 Si10 -152.08(17) . . . . ?
S4 P4 C103 Si10 102.39(18) . . . . ?
Au4 P4 C103 Si10 2.6(2) . . . . ?
P4 S4 C103 C104 99.2(2) . . . . ?
P4 S4 C103 Si10 -120.12(17) . . . . ?
P4 C103 C104 C105 22.8(3) . . . . ?
S4 C103 C104 C105 -50.6(3) . . . . ?
Si10 C103 C104 C105 173.0(2) . . . . ?
C103 C104 C105 C106 -37.0(3) . . . . ?
C104 C105 C106 P4 32.1(3) . . . . ?
C104 C105 C106 Si11 -83.3(2) . . . . ?
C104 C105 C106 Si12 149.3(2) . . . . ?
C103 P4 C106 C105 -16.4(2) . . . . ?
S4 P4 C106 C105 42.19(19) . . . . ?
Au4 P4 C106 C105 -173.49(14) . . . . ?
C103 P4 C106 Si11 100.52(15) . . . . ?
S4 P4 C106 Si11 159.13(10) . . . . ?
Au4 P4 C106 Si11 -56.55(16) . . . . ?
C103 P4 C106 Si12 -135.05(14) . . . . ?
S4 P4 C106 Si12 -76.43(14) . . . . ?
Au4 P4 C106 Si12 67.89(16) . . . . ?
C112 C107 C108 F16 -179.7(3) . . . . ?
Au4 C107 C108 F16 -5.3(4) . . . . ?
C112 C107 C108 C109 0.0(4) . . . . ?
Au4 C107 C108 C109 174.4(2) . . . . ?
F16 C108 C109 F17 -0.6(4) . . . . ?
C107 C108 C109 F17 179.7(3) . . . . ?
F16 C108 C109 C110 178.5(3) . . . . ?
C107 C108 C109 C110 -1.3(5) . . . . ?
F17 C109 C110 F18 -0.4(4) . . . . ?
C108 C109 C110 F18 -179.5(3) . . . . ?
F17 C109 C110 C111 -179.3(3) . . . . ?
C108 C109 C110 C111 1.6(5) . . . . ?
F18 C110 C111 F19 1.0(4) . . . . ?
C109 C110 C111 F19 179.9(3) . . . . ?
F18 C110 C111 C112 -179.6(3) . . . . ?
C109 C110 C111 C112 -0.7(5) . . . . ?
C108 C107 C112 F20 -179.8(3) . . . . ?
Au4 C107 C112 F20 5.8(4) . . . . ?
C108 C107 C112 C111 0.9(4) . . . . ?
Au4 C107 C112 C111 -173.5(2) . . . . ?
F19 C111 C112 F20 -0.5(4) . . . . ?
C110 C111 C112 F20 -179.9(3) . . . . ?
F19 C111 C112 C107 178.9(3) . . . . ?
C110 C111 C112 C107 -0.6(5) . . . . ?
C104 C103 Si10 C113 -153.9(2) . . . . ?
P4 C103 Si10 C113 -9.4(2) . . . . ?
S4 C103 Si10 C113 69.22(18) . . . . ?
C104 C103 Si10 C114 -31.7(3) . . . . ?
P4 C103 Si10 C114 112.83(19) . . . . ?
S4 C103 Si10 C114 -168.57(15) . . . . ?
C104 C103 Si10 C115 87.0(2) . . . . ?
P4 C103 Si10 C115 -128.42(18) . . . . ?
S4 C103 Si10 C115 -49.81(18) . . . . ?
C113 Si10 C115 C116 143.5(3) . . . . ?
C114 Si10 C115 C116 19.4(3) . . . . ?
C103 Si10 C115 C116 -98.1(3) . . . . ?
C113 Si10 C115 C120 -35.5(3) . . . . ?
C114 Si10 C115 C120 -159.6(2) . . . . ?
C103 Si10 C115 C120 82.9(3) . . . . ?
C120 C115 C116 C117 0.3(5) . . . . ?
Si10 C115 C116 C117 -178.7(2) . . . . ?
C115 C116 C117 C118 -1.0(5) . . . . ?
C116 C117 C118 C119 0.8(5) . . . . ?
C117 C118 C119 C120 0.2(5) . . . . ?
C118 C119 C120 C115 -0.9(5) . . . . ?
C116 C115 C120 C119 0.6(5) . . . . ?
Si10 C115 C120 C119 179.7(2) . . . . ?
C122 Si11 C123 C128 21.0(3) . . . . ?
C121 Si11 C123 C128 139.2(2) . . . . ?
C106 Si11 C123 C128 -99.0(3) . . . . ?
C122 Si11 C123 C124 -151.7(2) . . . . ?
C121 Si11 C123 C124 -33.5(3) . . . . ?
C106 Si11 C123 C124 88.3(3) . . . . ?
C128 C123 C124 C125 -0.8(4) . . . . ?
Si11 C123 C124 C125 172.3(2) . . . . ?
C123 C124 C125 C126 1.0(5) . . . . ?
C124 C125 C126 C127 -0.3(5) . . . . ?
C125 C126 C127 C128 -0.6(5) . . . . ?
C126 C127 C128 C123 0.8(5) . . . . ?
C124 C123 C128 C127 -0.1(4) . . . . ?
Si11 C123 C128 C127 -173.2(2) . . . . ?
C129 Si12 C131 C136 -136.3(3) . . . . ?
C130 Si12 C131 C136 -20.7(3) . . . . ?
C106 Si12 C131 C136 102.9(3) . . . . ?
C129 Si12 C131 C132 43.7(3) . . . . ?
C130 Si12 C131 C132 159.3(3) . . . . ?
C106 Si12 C131 C132 -77.0(3) . . . . ?
C136 C131 C132 C133 -1.5(5) . . . . ?
Si12 C131 C132 C133 178.5(3) . . . . ?
C131 C132 C133 C134 -0.7(5) . . . . ?
C132 C133 C134 C135 2.0(6) . . . . ?
C133 C134 C135 C136 -1.1(5) . . . . ?
C132 C131 C136 C135 2.4(5) . . . . ?
Si12 C131 C136 C135 -177.5(2) . . . . ?
C134 C135 C136 C131 -1.2(5) . . . . ?
